data_4307194
loop_
_publ_author_name
'Bassem S. Bassil'
'Michael H. Dickman'
'Bernd von der Kammer'
'Ulrich Kortz'

_publ_contact_author_address
; 
International University Bremen
School of Engineering and Science
P.O. Box 750 561
28725 Bremen
Germany
;
_publ_contact_author_email
;
u.kortz@iu-bremen.de
;
_publ_contact_author_fax
;
+49-421-200 3229
;
_publ_contact_author_name
;
Ulrich KORTZ
;
_publ_contact_author_phone
;
+49-421-200 3235
;
_publ_section_title
;
The Monolanthanide-Containing Silicotungstates [Ln(\b2-SiW11O39)2]13- (Ln =
La, Ce, Sm, Eu, Gd, Tb, Yb, Lu): A Synthetic and Structural Investigation
;
_journal_name_full 'Inorganic Chemistry'
_journal_page_first 2452
_journal_page_last 2458
_journal_paper_doi 10.1021/ic061737d
_journal_volume 46
_journal_year 2007
_chemical_formula_sum 'H23 K8.25 O89.5 Si2 Sm W22'
_chemical_formula_weight 6028.99
_chemical_name_systematic
;
 ?
;
_space_group_IT_number 14
_symmetry_cell_setting monoclinic
_symmetry_space_group_name_Hall '-P 2ybc'
_symmetry_space_group_name_H-M 'P 1 21/c 1'
_atom_sites_solution_primary direct
_atom_sites_solution_secondary difmap
_audit_creation_method SHELXL-97
_cell_angle_alpha 90.00
_cell_angle_beta 97.4390(10)
_cell_angle_gamma 90.00
_cell_formula_units_Z 4
_cell_length_a 18.7442(5)
_cell_length_b 20.0470(5)
_cell_length_c 27.3945(5)
_cell_measurement_reflns_used 6981
_cell_measurement_temperature 173(2)
_cell_measurement_theta_max 21.96
_cell_measurement_theta_min 3.22
_cell_volume 10207.3(4)
_computing_cell_refinement 'Bruker SMART'
_computing_data_collection 'Bruker SMART'
_computing_data_reduction 'Bruker SAINT'
_computing_molecular_graphics 'Bruker SHELXTL'
_computing_publication_material 'Bruker SHELXTL'
_computing_structure_refinement 'SHELXL-97 (Sheldrick, 1997)'
_computing_structure_solution 'SHELXS-97 (Sheldrick, 1990)'
_diffrn_ambient_temperature 173(2)
_diffrn_measured_fraction_theta_full 0.996
_diffrn_measured_fraction_theta_max 0.996
_diffrn_measurement_device_type 'CCD area detector'
_diffrn_measurement_method 'phi and omega scans'
_diffrn_radiation_monochromator graphite
_diffrn_radiation_source 'sealed tube'
_diffrn_radiation_type MoK\a
_diffrn_radiation_wavelength 0.71073
_diffrn_reflns_av_R_equivalents 0.1926
_diffrn_reflns_av_sigmaI/netI 0.1287
_diffrn_reflns_limit_h_max 25
_diffrn_reflns_limit_h_min -25
_diffrn_reflns_limit_k_max 26
_diffrn_reflns_limit_k_min -25
_diffrn_reflns_limit_l_max 30
_diffrn_reflns_limit_l_min -36
_diffrn_reflns_number 250992
_diffrn_reflns_theta_full 28.45
_diffrn_reflns_theta_max 28.45
_diffrn_reflns_theta_min 1.81
_exptl_absorpt_coefficient_mu 25.700
_exptl_absorpt_correction_T_max 0.3598
_exptl_absorpt_correction_T_min 0.0734
_exptl_absorpt_correction_type multi-scan
_exptl_absorpt_process_details SADABS
_exptl_crystal_colour colorless
_exptl_crystal_density_diffrn 3.923
_exptl_crystal_density_meas 0
_exptl_crystal_density_method 'not measured'
_exptl_crystal_description square
_exptl_crystal_F_000 10455
_exptl_crystal_size_max 0.14
_exptl_crystal_size_mid 0.13
_exptl_crystal_size_min 0.05
_refine_diff_density_max 5.459
_refine_diff_density_min -7.907
_refine_diff_density_rms 0.651
_refine_ls_extinction_method none
_refine_ls_goodness_of_fit_ref 1.029
_refine_ls_matrix_type full
_refine_ls_number_parameters 670
_refine_ls_number_reflns 25633
_refine_ls_number_restraints 0
_refine_ls_restrained_S_all 1.029
_refine_ls_R_factor_all 0.1708
_refine_ls_R_factor_gt 0.0850
_refine_ls_shift/su_max 0.001
_refine_ls_shift/su_mean 0.000
_refine_ls_structure_factor_coef Fsqd
_refine_ls_weighting_details 'calc w=1/[\s^2^(Fo^2^)+(0.1300P)^2^+300.0000P] where P=(Fo^2^+2Fc^2^)/3'
_refine_ls_weighting_scheme calc
_refine_ls_wR_factor_gt 0.2157
_refine_ls_wR_factor_ref 0.2697
_reflns_number_gt 13104
_reflns_number_total 25633
_reflns_threshold_expression >2sigma(I)
_cod_data_source_file ic061737dsi20061219_051007_4.cif
_cod_data_source_block smw
_cod_depositor_comments
;
The following automatic conversions were performed:
'_symmetry_cell_setting' value 'Monoclinic' changed to 'monoclinic'
according to '/home/saulius/struct/CIF-dictionaries/cif_core.dic'
dictionary named 'cif_core.dic' version 2.4.1 from 2010-06-29.

Automatic conversion script
Id: cif_fix_enum 1527 2010-12-29 10:47:43Z saulius 
;
_cod_original_formula_sum 'H23 K8.25 O89.50 Si2 Sm W22'
_cod_database_code 4307194

loop_
_symmetry_equiv_pos_as_xyz
'x, y, z'
'-x, y+1/2, -z+1/2'
'-x, -y, -z'
'x, -y-1/2, z-1/2'

loop_
_atom_site_label
_atom_site_type_symbol
_atom_site_fract_x
_atom_site_fract_y
_atom_site_fract_z
_atom_site_U_iso_or_equiv
_atom_site_adp_type
_atom_site_occupancy
_atom_site_symmetry_multiplicity
_atom_site_calc_flag
_atom_site_refinement_flags
_atom_site_disorder_assembly
_atom_site_disorder_group
W1 W 0.47756(7) 0.88390(5) 0.83138(4) 0.0314(3) Uani 1 1 d . . .
W2 W 0.32296(7) 0.81172(5) 0.85454(4) 0.0294(3) Uani 1 1 d . . .
W3 W 0.46219(7) 0.83774(5) 0.94716(4) 0.0308(3) Uani 1 1 d . . .
W4 W 0.62116(7) 0.72919(6) 0.95137(4) 0.0301(3) Uani 1 1 d . . .
W5 W 0.57548(7) 0.57471(5) 0.91096(4) 0.0273(3) Uani 1 1 d . . .
W6 W 0.46984(7) 0.65979(5) 0.97873(4) 0.0284(3) Uani 1 1 d . . .
W7 W 0.63561(7) 0.78266(5) 0.82145(4) 0.0312(3) Uani 1 1 d . . .
W8 W 0.59068(7) 0.62788(5) 0.78433(4) 0.0265(3) Uani 1 1 d . . .
W9 W 0.49150(7) 0.75762(5) 0.73565(4) 0.0264(3) Uani 1 1 d . . .
W10 W 0.31303(7) 0.63576(5) 0.87545(4) 0.0269(3) Uani 1 1 d . . .
W11 W 0.41775(7) 0.55342(5) 0.81082(4) 0.0252(3) Uani 1 1 d . . .
W12 W 0.25585(7) 0.81034(5) 0.62408(4) 0.0315(3) Uani 1 1 d . . .
W13 W 0.09928(8) 0.88972(6) 0.65145(5) 0.0389(3) Uani 1 1 d . . .
W14 W 0.10743(7) 0.83972(6) 0.53102(4) 0.0328(3) Uani 1 1 d . . .
W15 W -0.01604(9) 0.63476(8) 0.69901(5) 0.0543(4) Uani 1 1 d . . .
W16 W 0.08944(8) 0.76940(7) 0.74597(4) 0.0402(3) Uani 1 1 d . . .
W17 W -0.05790(8) 0.79560(7) 0.66291(5) 0.0440(3) Uani 1 1 d . . .
W18 W -0.01115(9) 0.58296(7) 0.57448(6) 0.0566(4) Uani 1 1 d . . .
W19 W 0.09469(7) 0.66689(6) 0.50182(4) 0.0340(3) Uani 1 1 d . . .
W20 W -0.05180(7) 0.74226(6) 0.53184(5) 0.0372(3) Uani 1 1 d . . .
W21 W 0.14628(7) 0.55688(6) 0.66786(5) 0.0343(3) Uani 1 1 d . . .
W22 W 0.25652(7) 0.64059(6) 0.60112(4) 0.0299(3) Uani 1 1 d . . .
Si1 Si 0.4746(4) 0.7091(3) 0.8566(2) 0.0169(14) Uani 1 1 d . . .
Si2 Si 0.0976(4) 0.7166(3) 0.6245(3) 0.0246(16) Uani 1 1 d . . .
Sm Sm 0.28734(9) 0.68382(7) 0.73853(5) 0.0283(3) Uani 1 1 d . . .
O1S1 O 0.4448(10) 0.7835(8) 0.8672(6) 0.026(4) Uiso 1 1 d . . .
O2S1 O 0.5185(10) 0.6798(8) 0.9077(6) 0.025(4) Uiso 1 1 d . . .
O3S1 O 0.5290(10) 0.7151(8) 0.8142(6) 0.026(4) Uiso 1 1 d . . .
O4S1 O 0.4088(9) 0.6565(7) 0.8402(6) 0.018(3) Uiso 1 1 d . . .
O1S2 O 0.1276(16) 0.7889(14) 0.6116(10) 0.025 Uiso 0.60 1 d P . .
O2S2 O 0.0441(16) 0.7242(14) 0.6667(10) 0.025 Uiso 0.60 1 d P . .
O3S2 O 0.0481(16) 0.6855(14) 0.5710(10) 0.025 Uiso 0.60 1 d P . .
O4S2 O 0.1615(16) 0.6633(14) 0.6404(11) 0.025 Uiso 0.60 1 d P . .
O1T2 O 0.082(2) 0.647(2) 0.6452(16) 0.025 Uiso 0.40 1 d P . .
O2T2 O 0.073(2) 0.772(2) 0.6617(16) 0.025 Uiso 0.40 1 d P . .
O3T2 O 0.071(2) 0.734(2) 0.5689(16) 0.025 Uiso 0.40 1 d P . .
O4T2 O 0.198(2) 0.715(2) 0.6334(16) 0.025 Uiso 0.40 1 d P . .
O1T O 0.4933(10) 0.9613(8) 0.8100(6) 0.026(4) Uiso 1 1 d . . .
O1SM O 0.2747(15) 0.7761(12) 0.6831(9) 0.062(7) Uiso 1 1 d . . .
O2T O 0.2413(11) 0.8489(9) 0.8599(7) 0.036(5) Uiso 1 1 d . . .
O2SM O 0.1671(16) 0.7238(13) 0.7417(10) 0.069(8) Uiso 1 1 d . . .
O3T O 0.4712(11) 0.8847(10) 0.9979(7) 0.038(5) Uiso 1 1 d . . .
O3SM O 0.2108(14) 0.5896(11) 0.7146(9) 0.054(6) Uiso 1 1 d . . .
O4SM O 0.3107(10) 0.6425(9) 0.6593(6) 0.027(4) Uiso 1 1 d . . .
O4T O 0.6968(12) 0.7568(10) 0.9901(8) 0.040(5) Uiso 1 1 d . . .
O5T O 0.6218(11) 0.5007(9) 0.9248(7) 0.033(4) Uiso 1 1 d . . .
O5SM O 0.3117(11) 0.7771(9) 0.7965(7) 0.032(4) Uiso 1 1 d . . .
O6SM O 0.3541(10) 0.5816(9) 0.7596(7) 0.029(4) Uiso 1 1 d . . .
O6T O 0.4448(11) 0.6402(10) 1.0363(7) 0.038(5) Uiso 1 1 d . . .
O7T O 0.7140(12) 0.8256(10) 0.8226(8) 0.042(5) Uiso 1 1 d . . .
O7SM O 0.4095(11) 0.7101(9) 0.7368(7) 0.035(5) Uiso 1 1 d . . .
O8SM O 0.2623(10) 0.6464(8) 0.8176(6) 0.026(4) Uiso 1 1 d . . .
O8T O 0.6420(10) 0.5737(9) 0.7551(7) 0.029(4) Uiso 1 1 d . . .
O9T O 0.4856(11) 0.7910(9) 0.6756(7) 0.033(4) Uiso 1 1 d . . .
O10T O 0.2479(10) 0.6098(8) 0.9113(6) 0.027(4) Uiso 1 1 d . . .
O11T O 0.4245(11) 0.4694(9) 0.7999(7) 0.034(5) Uiso 1 1 d . . .
O12 O 0.3762(11) 0.8873(9) 0.8317(7) 0.034(5) Uiso 1 1 d . . .
O12T O 0.3291(13) 0.8558(10) 0.6160(8) 0.046(5) Uiso 1 1 d . . .
O13T O 0.0960(13) 0.9711(11) 0.6680(8) 0.051(6) Uiso 1 1 d . . .
O13 O 0.4877(11) 0.9033(9) 0.9011(7) 0.034(5) Uiso 1 1 d . . .
O14T O 0.1059(13) 0.8966(11) 0.4848(9) 0.054(6) Uiso 1 1 d . . .
O15T O -0.0678(19) 0.5899(16) 0.7363(12) 0.093(10) Uiso 1 1 d . . .
O16T O 0.0969(13) 0.7966(11) 0.8070(8) 0.051(6) Uiso 1 1 d . . .
O17 O 0.5739(10) 0.8472(8) 0.8420(7) 0.028(4) Uiso 1 1 d . . .
O17T O -0.1390(15) 0.8381(13) 0.6642(10) 0.065(7) Uiso 1 1 d . . .
O18T O -0.0648(14) 0.5135(12) 0.5561(9) 0.058(6) Uiso 1 1 d . . .
O19 O 0.4640(9) 0.8335(8) 0.7708(6) 0.022(4) Uiso 1 1 d . . .
O19T O 0.1128(11) 0.6431(9) 0.4452(7) 0.034(5) Uiso 1 1 d . . .
O20T O -0.1304(15) 0.7647(12) 0.4981(9) 0.060(7) Uiso 1 1 d . . .
O21T O 0.1472(17) 0.4726(15) 0.6804(11) 0.080(9) Uiso 1 1 d . . .
O22T O 0.3155(12) 0.6059(10) 0.5652(7) 0.039(5) Uiso 1 1 d . . .
O23 O 0.3672(10) 0.8494(8) 0.9246(6) 0.027(4) Uiso 1 1 d . . .
O34 O 0.5596(10) 0.8052(8) 0.9457(6) 0.027(4) Uiso 1 1 d . . .
O36 O 0.4432(11) 0.7522(9) 0.9729(7) 0.033(4) Uiso 1 1 d . . .
O45 O 0.6461(10) 0.6377(8) 0.9439(6) 0.027(4) Uiso 1 1 d . . .
O46 O 0.5638(10) 0.6989(9) 0.9995(7) 0.031(4) Uiso 1 1 d . . .
O47 O 0.6459(10) 0.7501(9) 0.8876(7) 0.030(4) Uiso 1 1 d . . .
O56 O 0.5257(10) 0.5817(9) 0.9670(7) 0.029(4) Uiso 1 1 d . . .
O58 O 0.6127(11) 0.5999(9) 0.8512(7) 0.031(4) Uiso 1 1 d . . .
O78 O 0.6627(10) 0.6954(9) 0.7994(7) 0.029(4) Uiso 1 1 d . . .
O79 O 0.5912(11) 0.7967(9) 0.7591(7) 0.033(5) Uiso 1 1 d . . .
O89 O 0.5498(11) 0.6793(10) 0.7282(7) 0.036(5) Uiso 1 1 d . . .
O101 O 0.3515(10) 0.5496(8) 0.8592(6) 0.024(4) Uiso 1 1 d . . .
O122 O 0.2640(14) 0.7319(12) 0.5859(9) 0.057(6) Uiso 1 1 d . . .
O123 O 0.1984(15) 0.8810(13) 0.6468(9) 0.064(7) Uiso 1 1 d . . .
O124 O 0.2006(13) 0.8435(11) 0.5569(8) 0.050(6) Uiso 1 1 d . . .
O134 O 0.0886(16) 0.9019(13) 0.5803(10) 0.070(8) Uiso 1 1 d . . .
O136 O 0.1125(17) 0.8468(15) 0.7146(11) 0.081(9) Uiso 1 1 d . . .
O137 O 0.0034(16) 0.8652(14) 0.6434(10) 0.073(8) Uiso 1 1 d . . .
O140 O 0.0086(15) 0.8147(13) 0.5276(9) 0.063(7) Uiso 1 1 d . . .
O149 O 0.1179(17) 0.7556(14) 0.4988(10) 0.076(8) Uiso 1 1 d . . .
O151 O 0.0699(17) 0.5898(15) 0.7021(11) 0.084(9) Uiso 1 1 d . . .
O156 O 0.0348(16) 0.6908(14) 0.7481(10) 0.075(8) Uiso 1 1 d . . .
O157 O -0.0844(17) 0.7114(15) 0.6822(11) 0.084(9) Uiso 1 1 d . . .
O158 O -0.0488(15) 0.6110(12) 0.6357(9) 0.062(7) Uiso 1 1 d . . .
O167 O -0.0129(11) 0.8068(10) 0.7269(7) 0.038(5) Uiso 1 1 d . . .
O170 O -0.0735(15) 0.7681(12) 0.5959(9) 0.062(7) Uiso 1 1 d . . .
O180 O -0.0778(18) 0.6522(15) 0.5431(11) 0.086(9) Uiso 1 1 d . . .
O181 O 0.0705(12) 0.5534(10) 0.6054(8) 0.043(5) Uiso 1 1 d . . .
O189 O 0.0354(18) 0.5920(15) 0.5163(11) 0.087(9) Uiso 1 1 d . . .
O190 O -0.0019(12) 0.7021(10) 0.4837(8) 0.043(5) Uiso 1 1 d . . .
O192 O 0.1775(15) 0.6437(12) 0.5420(9) 0.062(7) Uiso 1 1 d . . .
O210 O 0.3154(11) 0.7312(9) 0.8900(7) 0.032(4) Uiso 1 1 d . . .
O212 O 0.2081(16) 0.5596(14) 0.6178(10) 0.072(8) Uiso 1 1 d . . .
O511 O 0.4942(10) 0.5482(9) 0.8720(7) 0.029(4) Uiso 1 1 d . . .
O610 O 0.3950(10) 0.6315(8) 0.9376(6) 0.026(4) Uiso 1 1 d . . .
O811 O 0.5022(10) 0.5819(8) 0.7824(6) 0.023(4) Uiso 1 1 d . . .
K1 K 0.2872(6) 0.9895(5) 0.6616(4) 0.072(3) Uiso 1 1 d . . .
K2 K 0.1575(5) 0.7366(5) 0.8993(3) 0.067(2) Uiso 1 1 d . . .
K3 K 0.4414(5) 0.5879(4) 0.6756(3) 0.059(2) Uiso 1 1 d . . .
K4 K 0.2577(5) 0.5876(4) 0.4645(3) 0.059(2) Uiso 1 1 d . . .
K5 K 0.3009(5) 0.5873(4) 1.0113(3) 0.0513(19) Uiso 1 1 d . . .
K6 K 0.5223(4) 0.4048(3) 0.8728(3) 0.0400(16) Uiso 1 1 d . . .
K7 K -0.2221(7) 0.6286(6) 0.4915(5) 0.035(3) Uiso 0.50 1 d P . .
K8 K 0.0536(8) 0.4062(7) 0.5886(5) 0.043(3) Uiso 0.50 1 d P . .
K9 K 0.1900(9) 0.3734(7) 0.7427(6) 0.048(4) Uiso 0.50 1 d P . .
K10 K 0.1295(12) 0.5315(10) 0.8987(7) 0.077(5) Uiso 0.50 1 d P . .
K11 K -0.2163(16) 0.8302(13) 0.5655(10) 0.040(6) Uiso 0.25 1 d P . .
O1W O 0.209(3) 0.490(2) 0.4015(18) 0.059(13) Uiso 0.50 1 d P . .
O2W O 0.165(2) 0.4903(19) 0.5253(14) 0.036(9) Uiso 0.50 1 d P . .
O3W O 0.1137(19) 0.6269(16) 0.8294(12) 0.025(8) Uiso 0.50 1 d P . .
O4W O 0.393(2) 0.4762(17) 0.9480(13) 0.030(9) Uiso 0.50 1 d P . .
O5W O 0.444(2) 0.699(2) 0.5953(15) 0.044(11) Uiso 0.50 1 d P . .
O6W O 0.2692(11) 0.9074(9) 0.7446(7) 0.032(5) Uiso 1 1 d . . .
O7W O 0.4159(13) 0.9424(11) 0.7053(8) 0.049(6) Uiso 1 1 d . . .
O8W O 0.392(3) 0.350(3) 0.896(2) 0.076(17) Uiso 0.50 1 d P . .
O9W O 0.1043(16) 0.9218(13) 0.8536(10) 0.069(8) Uiso 1 1 d . . .
O10W O 0.4477(19) 0.5298(16) 0.5750(12) 0.024(8) Uiso 0.50 1 d P . .
O11W O 0.2970(17) 0.4418(15) 0.7361(11) 0.017(7) Uiso 0.50 1 d P . .
O12W O 0.281(2) 0.4254(17) 0.8794(13) 0.026(8) Uiso 0.50 1 d P . .
O13W O 0.003(2) 0.7789(19) 0.3941(15) 0.039(10) Uiso 0.50 1 d P . .
O14W O 0.1602(19) 0.9596(16) 0.7978(12) 0.025(8) Uiso 0.50 1 d P . .
O15W O 0.173(2) 0.5411(18) 0.3875(14) 0.032(9) Uiso 0.50 1 d P . .
O16W O -0.342(3) 0.587(2) 0.4345(16) 0.049(11) Uiso 0.50 1 d P . .
O17W O -0.178(2) 0.675(2) 0.4094(15) 0.042(10) Uiso 0.50 1 d P . .
O18W O 0.368(2) 0.500(2) 0.4906(15) 0.041(10) Uiso 0.50 1 d P . .
O19W O 0.584(2) 0.710(2) 0.5756(15) 0.045(11) Uiso 0.50 1 d P . .
O20W O 0.278(3) 0.756(2) 0.4832(16) 0.051(12) Uiso 0.50 1 d P . .

loop_
_atom_site_aniso_label
_atom_site_aniso_U_11
_atom_site_aniso_U_22
_atom_site_aniso_U_33
_atom_site_aniso_U_23
_atom_site_aniso_U_13
_atom_site_aniso_U_12
W1 0.0503(8) 0.0177(5) 0.0256(6) -0.0023(4) 0.0030(5) 0.0006(5)
W2 0.0415(7) 0.0234(5) 0.0226(6) -0.0009(4) 0.0016(5) 0.0072(5)
W3 0.0437(8) 0.0258(5) 0.0220(6) -0.0059(4) 0.0010(5) 0.0057(5)
W4 0.0352(7) 0.0307(6) 0.0231(6) -0.0034(4) -0.0005(5) 0.0020(5)
W5 0.0361(7) 0.0225(5) 0.0229(6) 0.0026(4) 0.0017(5) 0.0057(5)
W6 0.0376(7) 0.0298(6) 0.0175(5) 0.0028(4) 0.0027(5) 0.0062(5)
W7 0.0401(7) 0.0258(5) 0.0279(6) -0.0010(5) 0.0056(5) -0.0067(5)
W8 0.0354(7) 0.0214(5) 0.0236(6) 0.0000(4) 0.0070(5) 0.0019(5)
W9 0.0418(7) 0.0175(5) 0.0199(5) 0.0017(4) 0.0044(5) -0.0018(5)
W10 0.0335(7) 0.0269(5) 0.0200(5) 0.0033(4) 0.0024(5) 0.0027(5)
W11 0.0368(7) 0.0165(5) 0.0222(5) 0.0005(4) 0.0036(5) 0.0009(4)
W12 0.0456(8) 0.0265(5) 0.0227(6) -0.0026(4) 0.0058(5) -0.0120(5)
W13 0.0395(8) 0.0294(6) 0.0446(8) -0.0090(5) -0.0063(6) 0.0081(5)
W14 0.0373(7) 0.0344(6) 0.0250(6) 0.0032(5) -0.0020(5) 0.0054(5)
W15 0.0523(10) 0.0705(10) 0.0417(8) 0.0022(7) 0.0124(7) -0.0260(8)
W16 0.0463(8) 0.0513(8) 0.0239(6) -0.0003(5) 0.0080(6) 0.0144(6)
W17 0.0387(8) 0.0582(8) 0.0356(7) -0.0055(6) 0.0070(6) 0.0099(7)
W18 0.0483(9) 0.0459(8) 0.0775(11) -0.0211(8) 0.0149(8) -0.0215(7)
W19 0.0420(8) 0.0350(6) 0.0239(6) -0.0025(5) -0.0003(5) 0.0045(5)
W20 0.0356(7) 0.0411(7) 0.0337(7) -0.0034(5) 0.0002(6) 0.0001(6)
W21 0.0393(8) 0.0262(6) 0.0357(7) 0.0024(5) -0.0024(6) -0.0084(5)
W22 0.0395(7) 0.0294(6) 0.0206(6) -0.0034(4) 0.0028(5) 0.0068(5)
Si1 0.022(4) 0.014(3) 0.016(3) 0.001(2) 0.003(3) 0.005(3)
Si2 0.033(4) 0.019(3) 0.022(4) -0.002(3) 0.007(3) -0.004(3)
Sm 0.0407(9) 0.0239(6) 0.0198(7) 0.0001(5) 0.0027(6) 0.0041(6)

loop_
_atom_type_symbol
_atom_type_description
_atom_type_scat_dispersion_real
_atom_type_scat_dispersion_imag
_atom_type_scat_source
O O 0.0106 0.0060 'International Tables Vol C Tables 4.2.6.8 and 6.1.1.4'
Si Si 0.0817 0.0704 'International Tables Vol C Tables 4.2.6.8 and 6.1.1.4'
K K 0.2009 0.2494 'International Tables Vol C Tables 4.2.6.8 and 6.1.1.4'
Sm Sm -0.1638 3.4418 'International Tables Vol C Tables 4.2.6.8 and 6.1.1.4'
W W -0.8490 6.8722 'International Tables Vol C Tables 4.2.6.8 and 6.1.1.4'
H H 0.0000 0.0000 'International Tables Vol C Tables 4.2.6.8 and 6.1.1.4'

loop_
_geom_angle_atom_site_label_1
_geom_angle_atom_site_label_2
_geom_angle_atom_site_label_3
_geom_angle
_geom_angle_site_symmetry_1
_geom_angle_site_symmetry_3
_geom_angle_publ_flag
O1T W1 O12 100.8(8) . . ?
O1T W1 O19 101.0(7) . . ?
O12 W1 O19 90.1(8) . . ?
O1T W1 O13 99.1(8) . . ?
O12 W1 O13 87.6(8) . . ?
O19 W1 O13 159.9(7) . . ?
O1T W1 O17 101.5(8) . . ?
O12 W1 O17 157.7(8) . . ?
O19 W1 O17 87.0(7) . . ?
O13 W1 O17 87.6(8) . . ?
O1T W1 O1S1 172.3(7) . . ?
O12 W1 O1S1 73.4(7) . . ?
O19 W1 O1S1 84.2(6) . . ?
O13 W1 O1S1 76.0(7) . . ?
O17 W1 O1S1 84.3(7) . . ?
O5SM W2 O2T 104.5(9) . . ?
O5SM W2 O210 97.0(8) . . ?
O2T W2 O210 101.4(9) . . ?
O5SM W2 O12 91.3(8) . . ?
O2T W2 O12 100.8(9) . . ?
O210 W2 O12 153.5(8) . . ?
O5SM W2 O23 164.2(8) . . ?
O2T W2 O23 90.9(8) . . ?
O210 W2 O23 83.5(7) . . ?
O12 W2 O23 81.9(7) . . ?
O5SM W2 O1S1 92.3(8) . . ?
O2T W2 O1S1 162.4(8) . . ?
O210 W2 O1S1 81.6(7) . . ?
O12 W2 O1S1 72.9(7) . . ?
O23 W2 O1S1 72.1(7) . . ?
O5SM W2 K2 97.5(7) . . ?
O2T W2 K2 51.1(7) . . ?
O210 W2 K2 51.6(6) . . ?
O12 W2 K2 151.8(6) . . ?
O23 W2 K2 95.1(5) . . ?
O1S1 W2 K2 132.9(4) . . ?
O5SM W2 K4 153.8(7) . 4_576 ?
O2T W2 K4 49.3(7) . 4_576 ?
O210 W2 K4 89.6(6) . 4_576 ?
O12 W2 K4 94.0(6) . 4_576 ?
O23 W2 K4 41.7(5) . 4_576 ?
O1S1 W2 K4 113.8(4) . 4_576 ?
K2 W2 K4 66.99(19) . 4_576 ?
O3T W3 O23 101.5(9) . . ?
O3T W3 O36 101.8(9) . . ?
O23 W3 O36 91.1(8) . . ?
O3T W3 O13 98.9(9) . . ?
O23 W3 O13 90.2(8) . . ?
O36 W3 O13 158.6(8) . . ?
O3T W3 O34 102.3(9) . . ?
O23 W3 O34 156.2(8) . . ?
O36 W3 O34 85.8(8) . . ?
O13 W3 O34 84.4(8) . . ?
O3T W3 O1S1 172.1(8) . . ?
O23 W3 O1S1 74.9(7) . . ?
O36 W3 O1S1 85.4(7) . . ?
O13 W3 O1S1 74.4(7) . . ?
O34 W3 O1S1 81.3(7) . . ?
O4T W4 O46 99.6(9) . . ?
O4T W4 O34 103.3(9) . . ?
O46 W4 O34 85.5(8) . . ?
O4T W4 O45 100.3(9) . . ?
O46 W4 O45 86.4(8) . . ?
O34 W4 O45 155.9(8) . . ?
O4T W4 O47 102.2(9) . . ?
O46 W4 O47 158.1(8) . . ?
O34 W4 O47 88.1(8) . . ?
O45 W4 O47 91.2(8) . . ?
O4T W4 O2S1 171.8(8) . . ?
O46 W4 O2S1 73.7(7) . . ?
O34 W4 O2S1 81.2(7) . . ?
O45 W4 O2S1 74.7(7) . . ?
O47 W4 O2S1 84.7(7) . . ?
O4T W4 K7 29.3(7) . 4_676 ?
O46 W4 K7 118.7(6) . 4_676 ?
O34 W4 K7 82.7(6) . 4_676 ?
O45 W4 K7 121.0(6) . 4_676 ?
O47 W4 K7 81.0(6) . 4_676 ?
O2S1 W4 K7 158.7(4) . 4_676 ?
O5T W5 O511 103.6(9) . . ?
O5T W5 O56 99.9(8) . . ?
O511 W5 O56 92.0(8) . . ?
O5T W5 O58 100.6(8) . . ?
O511 W5 O58 86.9(8) . . ?
O56 W5 O58 159.2(8) . . ?
O5T W5 O45 99.3(8) . . ?
O511 W5 O45 156.9(8) . . ?
O56 W5 O45 87.4(8) . . ?
O58 W5 O45 85.7(8) . . ?
O5T W5 O2S1 169.4(7) . . ?
O511 W5 O2S1 84.2(7) . . ?
O56 W5 O2S1 72.4(7) . . ?
O58 W5 O2S1 86.9(7) . . ?
O45 W5 O2S1 73.6(7) . . ?
O5T W5 K6 51.5(7) . . ?
O511 W5 K6 52.1(6) . . ?
O56 W5 K6 98.9(5) . . ?
O58 W5 K6 96.7(5) . . ?
O45 W5 K6 150.7(5) . . ?
O2S1 W5 K6 135.6(4) . . ?
O5T W5 K1 52.0(6) . 2_646 ?
O511 W5 K1 97.6(6) . 2_646 ?
O56 W5 K1 151.7(6) . 2_646 ?
O58 W5 K1 48.6(6) . 2_646 ?
O45 W5 K1 93.8(6) . 2_646 ?
O2S1 W5 K1 135.0(4) . 2_646 ?
K6 W5 K1 67.37(19) . 2_646 ?
O6T W6 O610 102.6(9) . . ?
O6T W6 O36 101.2(9) . . ?
O610 W6 O36 94.5(8) . . ?
O6T W6 O56 100.6(8) . . ?
O610 W6 O56 92.1(8) . . ?
O36 W6 O56 155.2(8) . . ?
O6T W6 O46 99.5(9) . . ?
O610 W6 O46 157.8(8) . . ?
O36 W6 O46 81.5(8) . . ?
O56 W6 O46 83.4(8) . . ?
O6T W6 O2S1 171.8(8) . . ?
O610 W6 O2S1 83.4(7) . . ?
O36 W6 O2S1 83.5(7) . . ?
O56 W6 O2S1 73.5(7) . . ?
O46 W6 O2S1 74.5(7) . . ?
O6T W6 K5 49.9(7) . . ?
O610 W6 K5 52.9(6) . . ?
O36 W6 K5 100.2(6) . . ?
O56 W6 K5 102.8(6) . . ?
O46 W6 K5 149.3(6) . . ?
O2S1 W6 K5 136.2(5) . . ?
O7T W7 O79 103.2(9) . . ?
O7T W7 O17 102.2(9) . . ?
O79 W7 O17 87.1(8) . . ?
O7T W7 O47 100.0(9) . . ?
O79 W7 O47 156.7(9) . . ?
O17 W7 O47 86.6(8) . . ?
O7T W7 O78 101.6(9) . . ?
O79 W7 O78 87.4(8) . . ?
O17 W7 O78 156.2(8) . . ?
O47 W7 O78 89.4(8) . . ?
O7T W7 O3S1 174.5(8) . . ?
O79 W7 O3S1 74.6(7) . . ?
O17 W7 O3S1 82.8(7) . . ?
O47 W7 O3S1 82.4(7) . . ?
O78 W7 O3S1 73.4(7) . . ?
O8T W8 O811 102.8(8) . . ?
O8T W8 O58 101.3(8) . . ?
O811 W8 O58 87.9(8) . . ?
O8T W8 O78 97.2(8) . . ?
O811 W8 O78 159.9(7) . . ?
O58 W8 O78 86.7(8) . . ?
O8T W8 O89 99.0(8) . . ?
O811 W8 O89 88.9(8) . . ?
O58 W8 O89 159.7(8) . . ?
O78 W8 O89 89.5(8) . . ?
O8T W8 O3S1 169.5(7) . . ?
O811 W8 O3S1 84.3(7) . . ?
O58 W8 O3S1 86.5(7) . . ?
O78 W8 O3S1 76.1(7) . . ?
O89 W8 O3S1 73.2(7) . . ?
O8T W8 K1 50.9(6) . 2_646 ?
O811 W8 K1 97.9(5) . 2_646 ?
O58 W8 K1 50.4(6) . 2_646 ?
O78 W8 K1 93.4(6) . 2_646 ?
O89 W8 K1 149.9(6) . 2_646 ?
O3S1 W8 K1 136.5(5) . 2_646 ?
O8T W8 K3 84.5(6) . . ?
O811 W8 K3 48.6(5) . . ?
O58 W8 K3 135.9(6) . . ?
O78 W8 K3 136.5(6) . . ?
O89 W8 K3 47.7(6) . . ?
O3S1 W8 K3 94.8(5) . . ?
K1 W8 K3 119.2(2) 2_646 . ?
O9T W9 O7SM 105.4(9) . . ?
O9T W9 O19 100.4(8) . . ?
O7SM W9 O19 97.2(8) . . ?
O9T W9 O89 100.2(8) . . ?
O7SM W9 O89 93.8(9) . . ?
O19 W9 O89 153.1(8) . . ?
O9T W9 O79 95.3(8) . . ?
O7SM W9 O79 159.3(8) . . ?
O19 W9 O79 80.3(8) . . ?
O89 W9 O79 80.8(8) . . ?
O9T W9 O3S1 166.2(8) . . ?
O7SM W9 O3S1 86.9(8) . . ?
O19 W9 O3S1 84.0(6) . . ?
O89 W9 O3S1 72.2(7) . . ?
O79 W9 O3S1 72.4(7) . . ?
O9T W9 K3 87.4(6) . . ?
O7SM W9 K3 51.7(6) . . ?
O19 W9 K3 148.8(5) . . ?
O89 W9 K3 49.3(6) . . ?
O79 W9 K3 129.4(5) . . ?
O3S1 W9 K3 95.7(4) . . ?
O10T W10 O8SM 102.0(9) . . ?
O10T W10 O101 99.8(8) . . ?
O8SM W10 O101 94.3(8) . . ?
O10T W10 O210 100.2(8) . . ?
O8SM W10 O210 93.5(8) . . ?
O101 W10 O210 156.5(8) . . ?
O10T W10 O610 91.3(8) . . ?
O8SM W10 O610 166.6(8) . . ?
O101 W10 O610 84.1(7) . . ?
O210 W10 O610 83.2(7) . . ?
O10T W10 O4S1 168.9(7) . . ?
O8SM W10 O4S1 87.6(7) . . ?
O101 W10 O4S1 73.6(7) . . ?
O210 W10 O4S1 84.6(7) . . ?
O610 W10 O4S1 79.2(7) . . ?
O10T W10 K2 55.6(6) . . ?
O8SM W10 K2 75.2(6) . . ?
O101 W10 K2 148.8(5) . . ?
O210 W10 K2 54.7(6) . . ?
O610 W10 K2 112.6(5) . . ?
O4S1 W10 K2 133.6(4) . . ?
O10T W10 K5 41.6(6) . . ?
O8SM W10 K5 143.6(6) . . ?
O101 W10 K5 93.8(5) . . ?
O210 W10 K5 92.9(6) . . ?
O610 W10 K5 49.7(5) . . ?
O4S1 W10 K5 128.7(4) . . ?
K2 W10 K5 79.69(19) . . ?
O11T W11 O6SM 103.2(9) . . ?
O11T W11 O101 98.5(8) . . ?
O6SM W11 O101 97.3(8) . . ?
O11T W11 O811 97.9(8) . . ?
O6SM W11 O811 95.0(8) . . ?
O101 W11 O811 156.7(7) . . ?
O11T W11 O511 91.8(8) . . ?
O6SM W11 O511 164.7(7) . . ?
O101 W11 O511 83.2(7) . . ?
O811 W11 O511 79.8(7) . . ?
O11T W11 O4S1 168.8(7) . . ?
O6SM W11 O4S1 85.3(7) . . ?
O101 W11 O4S1 72.8(6) . . ?
O811 W11 O4S1 88.6(6) . . ?
O511 W11 O4S1 80.3(6) . . ?
O11T W11 K6 43.2(7) . . ?
O6SM W11 K6 146.3(6) . . ?
O101 W11 K6 90.1(5) . . ?
O811 W11 K6 90.5(5) . . ?
O511 W11 K6 48.7(5) . . ?
O4S1 W11 K6 128.1(4) . . ?
O11T W11 K3 89.4(6) . . ?
O6SM W11 K3 49.0(6) . . ?
O101 W11 K3 146.3(5) . . ?
O811 W11 K3 50.1(5) . . ?
O511 W11 K3 129.5(5) . . ?
O4S1 W11 K3 101.8(4) . . ?
K6 W11 K3 116.68(17) . . ?
O12T W12 O1SM 105.2(12) . . ?
O12T W12 O122 104.4(11) . . ?
O1SM W12 O122 99.3(11) . . ?
O12T W12 O123 98.2(11) . . ?
O1SM W12 O123 92.6(11) . . ?
O122 W12 O123 150.5(11) . . ?
O12T W12 O124 91.8(10) . . ?
O1SM W12 O124 162.1(11) . . ?
O122 W12 O124 81.1(10) . . ?
O123 W12 O124 79.4(10) . . ?
O12T W12 O4T2 153.4(14) . . ?
O1SM W12 O4T2 66.4(14) . . ?
O122 W12 O4T2 55.2(13) . . ?
O123 W12 O4T2 107.1(14) . . ?
O124 W12 O4T2 100.4(13) . . ?
O12T W12 O1S2 152.5(10) . . ?
O1SM W12 O1S2 98.0(11) . . ?
O122 W12 O1S2 85.7(10) . . ?
O123 W12 O1S2 65.8(11) . . ?
O124 W12 O1S2 64.2(9) . . ?
O4T2 W12 O1S2 51.4(13) . . ?
O12T W12 K1 54.4(7) . . ?
O1SM W12 K1 96.7(8) . . ?
O122 W12 K1 156.5(8) . . ?
O123 W12 K1 44.4(8) . . ?
O124 W12 K1 88.8(6) . . ?
O4T2 W12 K1 148.2(11) . . ?
O1S2 W12 K1 109.0(7) . . ?
O12T W12 K5 49.2(8) . 4_575 ?
O1SM W12 K5 154.4(9) . 4_575 ?
O122 W12 K5 87.6(7) . 4_575 ?
O123 W12 K5 93.2(8) . 4_575 ?
O124 W12 K5 43.1(7) . 4_575 ?
O4T2 W12 K5 134.6(11) . 4_575 ?
O1S2 W12 K5 107.2(7) . 4_575 ?
K1 W12 K5 70.79(19) . 4_575 ?
O13T W13 O137 102.7(12) . . ?
O13T W13 O123 100.2(11) . . ?
O137 W13 O123 156.6(12) . . ?
O13T W13 O136 101.3(12) . . ?
O137 W13 O136 89.9(13) . . ?
O123 W13 O136 90.4(13) . . ?
O13T W13 O134 98.3(11) . . ?
O137 W13 O134 86.7(12) . . ?
O123 W13 O134 85.3(12) . . ?
O136 W13 O134 160.4(12) . . ?
O13T W13 O1S2 162.5(11) . . ?
O137 W13 O1S2 89.4(11) . . ?
O123 W13 O1S2 67.2(11) . . ?
O136 W13 O1S2 91.2(11) . . ?
O134 W13 O1S2 69.5(10) . . ?
O13T W13 O2T2 152.4(13) . . ?
O137 W13 O2T2 63.1(14) . . ?
O123 W13 O2T2 97.8(13) . . ?
O136 W13 O2T2 57.7(13) . . ?
O134 W13 O2T2 104.0(13) . . ?
O1S2 W13 O2T2 45.0(12) . . ?
O13T W13 K1 64.3(8) . . ?
O137 W13 K1 165.5(9) . . ?
O123 W13 K1 36.0(8) . . ?
O136 W13 K1 98.7(10) . . ?
O134 W13 K1 89.0(9) . . ?
O1S2 W13 K1 102.0(7) . . ?
O2T2 W13 K1 131.4(11) . . ?
O14T W14 O124 100.8(11) . . ?
O14T W14 O134 95.9(11) . . ?
O124 W14 O134 87.2(11) . . ?
O14T W14 O140 102.6(11) . . ?
O124 W14 O140 156.3(10) . . ?
O134 W14 O140 86.5(12) . . ?
O14T W14 O149 103.8(11) . . ?
O124 W14 O149 93.8(12) . . ?
O134 W14 O149 159.6(12) . . ?
O140 W14 O149 84.4(12) . . ?
O14T W14 O1S2 161.5(10) . . ?
O124 W14 O1S2 68.2(10) . . ?
O134 W14 O1S2 69.5(11) . . ?
O140 W14 O1S2 88.2(10) . . ?
O149 W14 O1S2 92.0(11) . . ?
O14T W14 O3T2 154.1(13) . . ?
O124 W14 O3T2 100.2(13) . . ?
O134 W14 O3T2 100.1(13) . . ?
O140 W14 O3T2 58.6(13) . . ?
O149 W14 O3T2 59.7(13) . . ?
O1S2 W14 O3T2 44.0(12) . . ?
O14T W14 K5 65.4(9) . 4_575 ?
O124 W14 K5 35.9(7) . 4_575 ?
O134 W14 K5 96.3(9) . 4_575 ?
O140 W14 K5 167.8(8) . 4_575 ?
O149 W14 K5 96.4(9) . 4_575 ?
O1S2 W14 K5 103.9(7) . 4_575 ?
O3T2 W14 K5 131.9(11) . 4_575 ?
O14T W14 K2 65.3(8) . 4_575 ?
O124 W14 K2 92.4(7) . 4_575 ?
O134 W14 K2 160.8(8) . 4_575 ?
O140 W14 K2 100.9(8) . 4_575 ?
O149 W14 K2 39.5(9) . 4_575 ?
O1S2 W14 K2 127.9(7) . 4_575 ?
O3T2 W14 K2 98.9(10) . 4_575 ?
K5 W14 K2 72.92(18) 4_575 4_575 ?
O15T W15 O158 106.1(14) . . ?
O15T W15 O151 105.7(14) . . ?
O158 W15 O151 95.8(13) . . ?
O15T W15 O156 98.9(14) . . ?
O158 W15 O156 153.9(12) . . ?
O151 W15 O156 84.3(13) . . ?
O15T W15 O157 98.1(14) . . ?
O158 W15 O157 81.7(12) . . ?
O151 W15 O157 155.7(13) . . ?
O156 W15 O157 87.6(12) . . ?
O15T W15 O2S2 160.5(13) . . ?
O158 W15 O2S2 87.7(11) . . ?
O151 W15 O2S2 86.1(12) . . ?
O156 W15 O2S2 66.2(11) . . ?
O157 W15 O2S2 69.8(12) . . ?
O15T W15 O1T2 153.7(14) . . ?
O158 W15 O1T2 69.4(13) . . ?
O151 W15 O1T2 51.0(14) . . ?
O156 W15 O1T2 91.3(13) . . ?
O157 W15 O1T2 106.5(13) . . ?
O2S2 W15 O1T2 44.3(12) . . ?
O2SM W16 O16T 105.4(12) . . ?
O2SM W16 O136 99.3(13) . . ?
O16T W16 O136 100.8(12) . . ?
O2SM W16 O156 91.5(13) . . ?
O16T W16 O156 102.0(12) . . ?
O136 W16 O156 151.1(13) . . ?
O2SM W16 O167 159.2(11) . . ?
O16T W16 O167 94.9(10) . . ?
O136 W16 O167 81.0(11) . . ?
O156 W16 O167 79.7(11) . . ?
O2SM W16 O2T2 87.1(14) . . ?
O16T W16 O2T2 160.3(13) . . ?
O136 W16 O2T2 61.5(14) . . ?
O156 W16 O2T2 92.7(14) . . ?
O167 W16 O2T2 74.7(13) . . ?
O2SM W16 O2S2 86.7(12) . . ?
O16T W16 O2S2 163.2(11) . . ?
O136 W16 O2S2 88.4(11) . . ?
O156 W16 O2S2 65.4(11) . . ?
O167 W16 O2S2 72.5(9) . . ?
O2T2 W16 O2S2 27.4(12) . . ?
O17T W17 O157 99.9(13) . . ?
O17T W17 O167 102.2(11) . . ?
O157 W17 O167 87.0(11) . . ?
O17T W17 O170 97.8(12) . . ?
O157 W17 O170 89.8(12) . . ?
O167 W17 O170 159.9(10) . . ?
O17T W17 O137 101.8(12) . . ?
O157 W17 O137 158.3(13) . . ?
O167 W17 O137 87.7(10) . . ?
O170 W17 O137 88.0(11) . . ?
O17T W17 O2S2 171.4(11) . . ?
O157 W17 O2S2 71.6(12) . . ?
O167 W17 O2S2 76.5(9) . . ?
O170 W17 O2S2 83.7(10) . . ?
O137 W17 O2S2 86.7(11) . . ?
O17T W17 O2T2 161.7(13) . . ?
O157 W17 O2T2 97.5(14) . . ?
O167 W17 O2T2 73.1(12) . . ?
O170 W17 O2T2 87.7(13) . . ?
O137 W17 O2T2 60.9(13) . . ?
O2S2 W17 O2T2 26.3(11) . . ?
O17T W17 K11 47.2(10) . . ?
O157 W17 K11 98.8(11) . . ?
O167 W17 K11 149.4(8) . . ?
O170 W17 K11 50.6(9) . . ?
O137 W17 K11 96.5(9) . . ?
O2S2 W17 K11 133.8(8) . . ?
O2T2 W17 K11 134.9(11) . . ?
O17T W17 K9 37.4(9) . 2_556 ?
O157 W17 K9 87.8(10) . 2_556 ?
O167 W17 K9 66.3(7) . 2_556 ?
O170 W17 K9 133.4(9) . 2_556 ?
O137 W17 K9 109.2(9) . 2_556 ?
O2S2 W17 K9 138.3(7) . 2_556 ?
O2T2 W17 K9 138.7(10) . 2_556 ?
K11 W17 K9 83.8(5) . 2_556 ?
O18T W18 O181 107.6(11) . . ?
O18T W18 O189 98.1(12) . . ?
O181 W18 O189 88.3(12) . . ?
O18T W18 O158 102.4(11) . . ?
O181 W18 O158 94.0(10) . . ?
O189 W18 O158 157.5(12) . . ?
O18T W18 O180 97.2(12) . . ?
O181 W18 O180 154.9(12) . . ?
O189 W18 O180 84.5(13) . . ?
O158 W18 O180 84.0(12) . . ?
O18T W18 O3S2 160.4(11) . . ?
O181 W18 O3S2 85.9(10) . . ?
O189 W18 O3S2 67.4(12) . . ?
O158 W18 O3S2 90.4(10) . . ?
O180 W18 O3S2 69.1(12) . . ?
O18T W18 K8 56.3(9) . . ?
O181 W18 K8 51.7(7) . . ?
O189 W18 K8 89.9(10) . . ?
O158 W18 K8 109.1(8) . . ?
O180 W18 K8 151.9(9) . . ?
O3S2 W18 K8 133.2(8) . . ?
O19T W19 O149 98.9(11) . . ?
O19T W19 O192 102.8(11) . . ?
O149 W19 O192 94.8(12) . . ?
O19T W19 O189 99.0(11) . . ?
O149 W19 O189 154.8(14) . . ?
O192 W19 O189 98.3(13) . . ?
O19T W19 O190 99.1(9) . . ?
O149 W19 O190 81.7(11) . . ?
O192 W19 O190 158.1(10) . . ?
O189 W19 O190 78.2(12) . . ?
O19T W19 O3S2 167.1(10) . . ?
O149 W19 O3S2 89.8(12) . . ?
O192 W19 O3S2 85.8(11) . . ?
O189 W19 O3S2 69.9(12) . . ?
O190 W19 O3S2 72.6(10) . . ?
O19T W19 O3T2 161.6(12) . . ?
O149 W19 O3T2 63.5(14) . . ?
O192 W19 O3T2 84.8(14) . . ?
O189 W19 O3T2 96.3(14) . . ?
O190 W19 O3T2 74.3(13) . . ?
O3S2 W19 O3T2 26.6(12) . . ?
O19T W19 K4 50.0(7) . . ?
O149 W19 K4 101.3(10) . . ?
O192 W19 K4 52.8(8) . . ?
O189 W19 K4 103.8(10) . . ?
O190 W19 K4 149.2(6) . . ?
O3S2 W19 K4 137.6(8) . . ?
O3T2 W19 K4 134.8(11) . . ?
O19T W19 K2 48.5(7) . 4_575 ?
O149 W19 K2 50.5(9) . 4_575 ?
O192 W19 K2 104.9(8) . 4_575 ?
O189 W19 K2 143.3(9) . 4_575 ?
O190 W19 K2 89.6(6) . 4_575 ?
O3S2 W19 K2 139.0(7) . 4_575 ?
O3T2 W19 K2 113.6(10) . 4_575 ?
K4 W19 K2 70.3(2) . 4_575 ?
O19T W19 K8 60.6(7) . 3_566 ?
O149 W19 K8 120.4(10) . 3_566 ?
O192 W19 K8 141.9(8) . 3_566 ?
O189 W19 K8 56.0(10) . 3_566 ?
O190 W19 K8 52.5(6) . 3_566 ?
O3S2 W19 K8 106.7(8) . 3_566 ?
O3T2 W19 K8 122.2(11) . 3_566 ?
K4 W19 K8 102.5(3) . 3_566 ?
K2 W19 K8 89.1(3) 4_575 3_566 ?
O20T W20 O140 104.7(12) . . ?
O20T W20 O190 101.9(11) . . ?
O140 W20 O190 85.9(10) . . ?
O20T W20 O180 96.8(13) . . ?
O140 W20 O180 157.4(13) . . ?
O190 W20 O180 82.5(11) . . ?
O20T W20 O170 98.9(12) . . ?
O140 W20 O170 92.8(11) . . ?
O190 W20 O170 158.8(10) . . ?
O180 W20 O170 91.0(12) . . ?
O20T W20 O3S2 165.9(11) . . ?
O140 W20 O3S2 87.2(11) . . ?
O190 W20 O3S2 70.9(10) . . ?
O180 W20 O3S2 70.7(12) . . ?
O170 W20 O3S2 87.9(11) . . ?
O20T W20 O3T2 165.4(13) . . ?
O140 W20 O3T2 61.3(13) . . ?
O190 W20 O3T2 74.5(12) . . ?
O180 W20 O3T2 96.7(14) . . ?
O170 W20 O3T2 86.3(13) . . ?
O3S2 W20 O3T2 26.0(11) . . ?
O20T W20 K11 47.8(9) . . ?
O140 W20 K11 100.1(9) . . ?
O190 W20 K11 149.7(8) . . ?
O180 W20 K11 99.7(11) . . ?
O170 W20 K11 51.3(9) . . ?
O3S2 W20 K11 138.5(8) . . ?
O3T2 W20 K11 134.4(11) . . ?
O20T W20 K7 52.3(9) . . ?
O140 W20 K7 155.5(8) . . ?
O190 W20 K7 90.8(7) . . ?
O180 W20 K7 44.5(10) . . ?
O170 W20 K7 98.7(8) . . ?
O3S2 W20 K7 114.7(7) . . ?
O3T2 W20 K7 140.6(10) . . ?
K11 W20 K7 71.5(5) . . ?
O21T W21 O3SM 103.3(13) . . ?
O21T W21 O212 100.4(13) . . ?
O3SM W21 O212 95.1(12) . . ?
O21T W21 O151 103.2(14) . . ?
O3SM W21 O151 90.1(12) . . ?
O212 W21 O151 154.0(12) . . ?
O21T W21 O181 96.9(12) . . ?
O3SM W21 O181 159.8(10) . . ?
O212 W21 O181 79.8(11) . . ?
O151 W21 O181 86.6(11) . . ?
O21T W21 O1T2 147.5(16) . . ?
O3SM W21 O1T2 101.5(14) . . ?
O212 W21 O1T2 97.9(14) . . ?
O151 W21 O1T2 56.1(14) . . ?
O181 W21 O1T2 60.3(13) . . ?
O21T W21 O4S2 168.3(13) . . ?
O3SM W21 O4S2 77.9(11) . . ?
O212 W21 O4S2 67.9(11) . . ?
O151 W21 O4S2 88.5(12) . . ?
O181 W21 O4S2 82.1(9) . . ?
O1T2 W21 O4S2 40.4(14) . . ?
O21T W21 K8 50.1(10) . . ?
O3SM W21 K8 152.2(8) . . ?
O212 W21 K8 83.8(9) . . ?
O151 W21 K8 103.1(10) . . ?
O181 W21 K8 47.4(6) . . ?
O1T2 W21 K8 106.2(12) . . ?
O4S2 W21 K8 126.2(8) . . ?
O22T W22 O4SM 100.7(9) . . ?
O22T W22 O122 101.2(10) . . ?
O4SM W22 O122 97.3(9) . . ?
O22T W22 O212 98.7(11) . . ?
O4SM W22 O212 92.2(10) . . ?
O122 W22 O212 155.9(12) . . ?
O22T W22 O192 90.7(10) . . ?
O4SM W22 O192 168.4(9) . . ?
O122 W22 O192 82.1(10) . . ?
O212 W22 O192 84.2(11) . . ?
O22T W22 O4T2 158.9(14) . . ?
O4SM W22 O4T2 82.9(13) . . ?
O122 W22 O4T2 57.7(14) . . ?
O212 W22 O4T2 102.0(15) . . ?
O192 W22 O4T2 87.1(14) . . ?
O22T W22 O4S2 165.0(10) . . ?
O4SM W22 O4S2 87.9(10) . . ?
O122 W22 O4S2 89.7(11) . . ?
O212 W22 O4S2 68.5(11) . . ?
O192 W22 O4S2 80.5(11) . . ?
O4T2 W22 O4S2 33.7(13) . . ?
O22T W22 K4 41.9(7) . . ?
O4SM W22 K4 142.6(6) . . ?
O122 W22 K4 92.4(7) . . ?
O212 W22 K4 93.3(8) . . ?
O192 W22 K4 48.8(8) . . ?
O4T2 W22 K4 131.6(12) . . ?
O4S2 W22 K4 128.3(8) . . ?
O22T W22 K3 66.4(7) . . ?
O4SM W22 K3 34.6(6) . . ?
O122 W22 K3 106.8(8) . . ?
O212 W22 K3 93.5(9) . . ?
O192 W22 K3 156.5(7) . . ?
O4T2 W22 K3 116.2(12) . . ?
O4S2 W22 K3 120.4(8) . . ?
K4 W22 K3 108.17(18) . . ?
O1S1 Si1 O2S1 108.7(9) . . ?
O1S1 Si1 O4S1 111.9(9) . . ?
O2S1 Si1 O4S1 106.2(9) . . ?
O1S1 Si1 O3S1 108.6(9) . . ?
O2S1 Si1 O3S1 109.9(10) . . ?
O4S1 Si1 O3S1 111.4(9) . . ?
O1S1 Si1 Sm 88.7(7) . . ?
O2S1 Si1 Sm 146.7(7) . . ?
O4S1 Si1 Sm 40.5(6) . . ?
O3S1 Si1 Sm 89.9(7) . . ?
O1T2 Si2 O3T2 120(2) . . ?
O1T2 Si2 O1S2 169(2) . . ?
O3T2 Si2 O1S2 70.5(19) . . ?
O1T2 Si2 O2T2 108(2) . . ?
O3T2 Si2 O2T2 112(2) . . ?
O1S2 Si2 O2T2 69.9(19) . . ?
O1T2 Si2 O4S2 58.7(19) . . ?
O3T2 Si2 O4S2 122.3(19) . . ?
O1S2 Si2 O4S2 112.6(16) . . ?
O2T2 Si2 O4S2 123.1(19) . . ?
O1T2 Si2 O2S2 70.2(19) . . ?
O3T2 Si2 O2S2 121(2) . . ?
O1S2 Si2 O2S2 109.6(15) . . ?
O2T2 Si2 O2S2 40.2(17) . . ?
O4S2 Si2 O2S2 111.9(15) . . ?
O1T2 Si2 O3S2 82.9(19) . . ?
O3T2 Si2 O3S2 37.0(17) . . ?
O1S2 Si2 O3S2 107.5(14) . . ?
O2T2 Si2 O3S2 127.7(19) . . ?
O4S2 Si2 O3S2 106.5(14) . . ?
O2S2 Si2 O3S2 108.6(15) . . ?
O1T2 Si2 O4T2 100(2) . . ?
O3T2 Si2 O4T2 109(2) . . ?
O1S2 Si2 O4T2 70.8(17) . . ?
O2T2 Si2 O4T2 107(2) . . ?
O4S2 Si2 O4T2 41.8(16) . . ?
O2S2 Si2 O4T2 127.7(17) . . ?
O3S2 Si2 O4T2 121.3(17) . . ?
O1T2 Si2 Sm 77.7(17) . . ?
O3T2 Si2 Sm 146.2(17) . . ?
O1S2 Si2 Sm 91.0(11) . . ?
O2T2 Si2 Sm 85.8(16) . . ?
O4S2 Si2 Sm 38.9(10) . . ?
O2S2 Si2 Sm 91.5(11) . . ?
O3S2 Si2 Sm 145.4(10) . . ?
O4T2 Si2 Sm 37.7(13) . . ?
O7SM Sm O1SM 80.2(8) . . ?
O7SM Sm O8SM 113.1(6) . . ?
O1SM Sm O8SM 143.5(7) . . ?
O7SM Sm O2SM 147.6(8) . . ?
O1SM Sm O2SM 75.4(9) . . ?
O8SM Sm O2SM 77.1(8) . . ?
O7SM Sm O3SM 135.7(7) . . ?
O1SM Sm O3SM 115.3(8) . . ?
O8SM Sm O3SM 79.7(7) . . ?
O2SM Sm O3SM 75.1(9) . . ?
O7SM Sm O4SM 76.6(6) . . ?
O1SM Sm O4SM 73.0(7) . . ?
O8SM Sm O4SM 141.7(6) . . ?
O2SM Sm O4SM 115.2(8) . . ?
O3SM Sm O4SM 70.0(7) . . ?
O7SM Sm O6SM 73.8(6) . . ?
O1SM Sm O6SM 144.1(8) . . ?
O8SM Sm O6SM 71.1(6) . . ?
O2SM Sm O6SM 136.8(8) . . ?
O3SM Sm O6SM 71.0(7) . . ?
O4SM Sm O6SM 77.1(6) . . ?
O7SM Sm O5SM 75.1(7) . . ?
O1SM Sm O5SM 79.4(8) . . ?
O8SM Sm O5SM 72.3(6) . . ?
O2SM Sm O5SM 79.6(8) . . ?
O3SM Sm O5SM 145.7(7) . . ?
O4SM Sm O5SM 143.3(6) . . ?
O6SM Sm O5SM 116.2(6) . . ?
O7SM Sm K3 49.2(5) . . ?
O1SM Sm K3 96.6(6) . . ?
O8SM Sm K3 118.1(4) . . ?
O2SM Sm K3 154.2(7) . . ?
O3SM Sm K3 86.8(6) . . ?
O4SM Sm K3 39.7(5) . . ?
O6SM Sm K3 47.5(4) . . ?
O5SM Sm K3 123.7(5) . . ?
O7SM Sm Si2 129.9(5) . . ?
O1SM Sm Si2 55.7(6) . . ?
O8SM Sm Si2 116.5(5) . . ?
O2SM Sm Si2 46.4(6) . . ?
O3SM Sm Si2 62.2(6) . . ?
O4SM Sm Si2 69.1(5) . . ?
O6SM Sm Si2 129.0(4) . . ?
O5SM Sm Si2 113.9(5) . . ?
K3 Sm Si2 108.70(16) . . ?
O7SM Sm Si1 46.9(5) . . ?
O1SM Sm Si1 112.0(6) . . ?
O8SM Sm Si1 67.1(5) . . ?
O2SM Sm Si1 125.9(6) . . ?
O3SM Sm Si1 131.9(6) . . ?
O4SM Sm Si1 118.1(5) . . ?
O6SM Sm Si1 66.0(4) . . ?
O5SM Sm Si1 52.0(5) . . ?
K3 Sm Si1 79.94(15) . . ?
Si2 Sm Si1 164.95(12) . . ?
Si1 O1S1 W2 123.1(10) . . ?
Si1 O1S1 W1 126.3(10) . . ?
W2 O1S1 W1 91.9(6) . . ?
Si1 O1S1 W3 124.1(9) . . ?
W2 O1S1 W3 92.3(6) . . ?
W1 O1S1 W3 88.9(6) . . ?
Si1 O2S1 W6 125.3(10) . . ?
Si1 O2S1 W4 124.9(9) . . ?
W6 O2S1 W4 91.8(6) . . ?
Si1 O2S1 W5 121.8(9) . . ?
W6 O2S1 W5 92.2(6) . . ?
W4 O2S1 W5 91.1(6) . . ?
Si1 O3S1 W8 125.5(9) . . ?
Si1 O3S1 W9 122.4(10) . . ?
W8 O3S1 W9 93.2(6) . . ?
Si1 O3S1 W7 124.5(9) . . ?
W8 O3S1 W7 90.4(6) . . ?
W9 O3S1 W7 91.1(6) . . ?
Si1 O4S1 W10 129.2(9) . . ?
Si1 O4S1 W11 127.2(9) . . ?
W10 O4S1 W11 95.0(6) . . ?
Si2 O1S2 W13 123.8(16) . . ?
Si2 O1S2 W14 124.2(15) . . ?
W13 O1S2 W14 92.4(10) . . ?
Si2 O1S2 W12 119.8(15) . . ?
W13 O1S2 W12 93.5(10) . . ?
W14 O1S2 W12 95.1(10) . . ?
O2T2 O2S2 Si2 69(3) . . ?
O2T2 O2S2 W15 164(3) . . ?
Si2 O2S2 W15 124.3(15) . . ?
O2T2 O2S2 W17 83(3) . . ?
Si2 O2S2 W17 126.1(15) . . ?
W15 O2S2 W17 93.1(11) . . ?
O2T2 O2S2 W16 71(3) . . ?
Si2 O2S2 W16 119.8(16) . . ?
W15 O2S2 W16 94.5(10) . . ?
W17 O2S2 W16 90.1(10) . . ?
O3T2 O3S2 Si2 63(3) . . ?
O3T2 O3S2 W19 84(3) . . ?
Si2 O3S2 W19 123.5(16) . . ?
O3T2 O3S2 W20 80(3) . . ?
Si2 O3S2 W20 121.3(14) . . ?
W19 O3S2 W20 94.0(11) . . ?
O3T2 O3S2 W18 175(3) . . ?
Si2 O3S2 W18 118.8(14) . . ?
W19 O3S2 W18 97.4(11) . . ?
W20 O3S2 W18 95.2(11) . . ?
O4T2 O4S2 O1T2 137(3) . . ?
O4T2 O4S2 Si2 80(3) . . ?
O1T2 O4S2 Si2 58.6(19) . . ?
O4T2 O4S2 W22 67(2) . . ?
O1T2 O4S2 W22 146(2) . . ?
Si2 O4S2 W22 127.6(16) . . ?
O4T2 O4S2 W21 154(3) . . ?
O1T2 O4S2 W21 67.0(18) . . ?
Si2 O4S2 W21 125.5(17) . . ?
W22 O4S2 W21 96.2(11) . . ?
Si2 O1T2 O4S2 63(2) . . ?
Si2 O1T2 W21 135(3) . . ?
O4S2 O1T2 W21 73(2) . . ?
Si2 O1T2 W15 119(2) . . ?
O4S2 O1T2 W15 149(3) . . ?
W21 O1T2 W15 100.0(16) . . ?
O2S2 O2T2 Si2 71(3) . . ?
O2S2 O2T2 W16 82(3) . . ?
Si2 O2T2 W16 128(2) . . ?
O2S2 O2T2 W13 163(4) . . ?
Si2 O2T2 W13 121(2) . . ?
W16 O2T2 W13 97.8(15) . . ?
O2S2 O2T2 W17 71(3) . . ?
Si2 O2T2 W17 120(2) . . ?
W16 O2T2 W17 89.8(15) . . ?
W13 O2T2 W17 91.8(14) . . ?
O3S2 O3T2 Si2 80(3) . . ?
O3S2 O3T2 W19 69(3) . . ?
Si2 O3T2 W19 124(2) . . ?
O3S2 O3T2 W20 74(3) . . ?
Si2 O3T2 W20 126(2) . . ?
W19 O3T2 W20 88.7(15) . . ?
O3S2 O3T2 W14 159(4) . . ?
Si2 O3T2 W14 121(2) . . ?
W19 O3T2 W14 94.0(15) . . ?
W20 O3T2 W14 93.7(15) . . ?
O4S2 O4T2 Si2 59(2) . . ?
O4S2 O4T2 W22 79(2) . . ?
Si2 O4T2 W22 122(2) . . ?
O4S2 O4T2 W12 175(3) . . ?
Si2 O4T2 W12 118(2) . . ?
W22 O4T2 W12 105.8(19) . . ?
W1 O1T K3 149.9(9) . 2_656 ?
W12 O1SM Sm 152.2(14) . . ?
W2 O2T K2 102.5(8) . . ?
W2 O2T K4 105.8(9) . 4_576 ?
K2 O2T K4 88.3(6) . 4_576 ?
W16 O2SM Sm 167.5(15) . . ?
W21 O3SM Sm 144.5(12) . . ?
W22 O4SM Sm 131.7(10) . . ?
W22 O4SM K3 123.2(9) . . ?
Sm O4SM K3 105.0(7) . . ?
W4 O4T K7 132.5(10) . 4_676 ?
W4 O4T K11 123.8(11) . 4_676 ?
K7 O4T K11 103.0(9) 4_676 4_676 ?
W5 O5T K5 153.1(10) . 3_667 ?
W5 O5T K6 100.8(8) . . ?
K5 O5T K6 97.9(6) 3_667 . ?
W5 O5T K1 101.8(8) . 2_646 ?
K5 O5T K1 98.1(6) 3_667 2_646 ?
K6 O5T K1 87.7(5) . 2_646 ?
W2 O5SM Sm 153.3(10) . . ?
W11 O6SM Sm 135.6(9) . . ?
W11 O6SM K3 103.8(8) . . ?
Sm O6SM K3 95.6(6) . . ?
W6 O6T K6 150.4(11) . 3_667 ?
W6 O6T K5 102.7(9) . . ?
K6 O6T K5 101.2(7) 3_667 . ?
W7 O7T K9 140.3(11) . 2_656 ?
W9 O7SM Sm 161.2(11) . . ?
W9 O7SM K3 100.6(8) . . ?
Sm O7SM K3 95.2(6) . . ?
W10 O8SM Sm 135.2(10) . . ?
W8 O8T K1 102.8(8) . 2_646 ?
W9 O9T K6 142.1(10) . 2_656 ?
W10 O10T K10 136.5(10) . . ?
W10 O10T K5 114.2(9) . . ?
K10 O10T K5 102.1(7) . . ?
W10 O10T K2 96.3(7) . . ?
K10 O10T K2 92.0(7) . . ?
K5 O10T K2 110.9(6) . . ?
W11 O11T K6 112.4(9) . . ?
W1 O12 W2 121.6(10) . . ?
W12 O12T K6 161.0(12) . 2_656 ?
W12 O12T K5 106.2(10) . 4_575 ?
K6 O12T K5 91.1(6) 2_656 4_575 ?
W12 O12T K1 99.3(9) . . ?
K6 O12T K1 87.4(6) 2_656 . ?
K5 O12T K1 91.9(6) 4_575 . ?
W3 O13 W1 120.6(10) . . ?
W14 O14T K10 165.1(14) . 4_575 ?
W16 O16T K2 132.8(11) . . ?
W7 O17 W1 144.9(10) . . ?
W17 O17T K11 106.6(13) . . ?
W17 O17T K9 121.3(13) . 2_556 ?
K11 O17T K9 130.2(12) . 2_556 ?
W18 O18T K8 96.0(11) . . ?
W9 O19 W1 146.8(10) . . ?
W19 O19T K2 105.4(8) . 4_575 ?
W19 O19T K4 103.5(9) . . ?
K2 O19T K4 94.7(6) 4_575 . ?
W19 O19T K8 92.7(8) . 3_566 ?
K2 O19T K8 116.5(7) 4_575 3_566 ?
K4 O19T K8 139.7(7) . 3_566 ?
W20 O20T K11 106.6(12) . . ?
W20 O20T K7 103.1(10) . . ?
K11 O20T K7 94.7(9) . . ?
W21 O21T K9 148.3(16) . . ?
W21 O21T K8 105.2(13) . . ?
K9 O21T K8 106.5(10) . . ?
W22 O22T K4 114.4(10) . . ?
W3 O23 W2 120.7(9) . . ?
W3 O23 K4 132.0(9) . 4_576 ?
W2 O23 K4 107.3(7) . 4_576 ?
W4 O34 W3 145.8(10) . . ?
W3 O36 W6 147.2(11) . . ?
W4 O45 W5 120.5(9) . . ?
W4 O46 W6 119.8(9) . . ?
W4 O47 W7 159.2(11) . . ?
W5 O56 W6 121.9(9) . . ?
W8 O58 W5 146.5(11) . . ?
W8 O58 K1 99.7(7) . 2_646 ?
W5 O58 K1 102.1(7) . 2_646 ?
W8 O78 W7 119.9(10) . . ?
W7 O79 W9 121.5(10) . . ?
W8 O89 W9 121.4(10) . . ?
W8 O89 K3 103.6(8) . . ?
W9 O89 K3 101.0(8) . . ?
W11 O101 W10 114.3(8) . . ?
W22 O122 W12 131.7(13) . . ?
W13 O123 W12 133.2(14) . . ?
W13 O123 K1 120.1(12) . . ?
W12 O123 K1 106.1(11) . . ?
W14 O124 W12 132.5(13) . . ?
W14 O124 K5 121.7(11) . 4_575 ?
W12 O124 K5 105.5(10) . 4_575 ?
W14 O134 W13 128.5(14) . . ?
W16 O136 W13 141.6(17) . . ?
W13 O137 W17 139.9(16) . . ?
W20 O140 W14 143.1(15) . . ?
W19 O149 W14 142.2(17) . . ?
W19 O149 K2 100.6(11) . 4_575 ?
W14 O149 K2 115.7(12) . 4_575 ?
W15 O151 W21 147.9(18) . . ?
W16 O156 W15 133.9(16) . . ?
W17 O157 W15 124.9(17) . . ?
W15 O158 W18 139.8(16) . . ?
W17 O167 W16 119.3(10) . . ?
W17 O170 W20 159.1(16) . . ?
W17 O170 K11 99.7(11) . . ?
W20 O170 K11 98.4(11) . . ?
W20 O180 W18 124.9(17) . . ?
W20 O180 K7 108.3(13) . . ?
W18 O180 K7 125.9(13) . . ?
W18 O181 W21 147.9(12) . . ?
W18 O181 K8 101.0(9) . . ?
W21 O181 K8 102.0(8) . . ?
W18 O189 W19 125.2(16) . . ?
W18 O189 K8 121.1(15) . 3_566 ?
W19 O189 K8 93.1(11) . 3_566 ?
W20 O190 W19 120.3(11) . . ?
W20 O190 K8 128.2(10) . 3_566 ?
W19 O190 K8 96.6(8) . 3_566 ?
W19 O192 W22 161.2(15) . . ?
W19 O192 K4 97.7(10) . . ?
W22 O192 K4 99.9(10) . . ?
W2 O210 W10 136.8(10) . . ?
W2 O210 K2 98.8(8) . . ?
W10 O210 K2 93.2(7) . . ?
W21 O212 W22 122.5(14) . . ?
W5 O511 W11 154.4(10) . . ?
W5 O511 K6 98.4(7) . . ?
W11 O511 K6 99.3(7) . . ?
W6 O610 W10 156.7(10) . . ?
W6 O610 K5 98.8(7) . . ?
W10 O610 K5 97.1(7) . . ?
W8 O811 W11 153.0(10) . . ?
W8 O811 K3 103.2(7) . . ?
W11 O811 K3 100.1(7) . . ?
O7W K1 O123 106.1(8) . . ?
O7W K1 O6W 68.9(7) . . ?
O123 K1 O6W 61.9(7) . . ?
O7W K1 O58 76.8(7) . 2_656 ?
O123 K1 O58 164.2(8) . 2_656 ?
O6W K1 O58 131.8(6) . 2_656 ?
O7W K1 O8T 65.2(6) . 2_656 ?
O123 K1 O8T 139.4(7) . 2_656 ?
O6W K1 O8T 78.8(6) . 2_656 ?
O58 K1 O8T 56.2(5) 2_656 2_656 ?
O7W K1 O12T 67.7(7) . . ?
O123 K1 O12T 55.6(7) . . ?
O6W K1 O12T 83.4(6) . . ?
O58 K1 O12T 113.7(6) 2_656 . ?
O8T K1 O12T 132.9(7) 2_656 . ?
O7W K1 O5T 79.4(7) . 2_656 ?
O123 K1 O5T 109.2(7) . 2_656 ?
O6W K1 O5T 141.4(6) . 2_656 ?
O58 K1 O5T 55.5(5) 2_656 2_656 ?
O8T K1 O5T 107.8(6) 2_656 2_656 ?
O12T K1 O5T 64.0(6) . 2_656 ?
O7W K1 W12 83.5(5) . . ?
O123 K1 W12 29.6(6) . . ?
O6W K1 W12 68.8(4) . . ?
O58 K1 W12 139.7(5) 2_656 . ?
O8T K1 W12 141.4(5) 2_656 . ?
O12T K1 W12 26.3(4) . . ?
O5T K1 W12 86.7(4) 2_656 . ?
O7W K1 W8 67.9(5) . 2_656 ?
O123 K1 W8 165.5(6) . 2_656 ?
O6W K1 W8 103.8(5) . 2_656 ?
O58 K1 W8 29.9(4) 2_656 2_656 ?
O8T K1 W8 26.3(4) 2_656 2_656 ?
O12T K1 W8 128.4(5) . 2_656 ?
O5T K1 W8 83.1(4) 2_656 2_656 ?
W12 K1 W8 151.0(3) . 2_656 ?
O7W K1 W5 76.5(5) . 2_656 ?
O123 K1 W5 135.3(6) . 2_656 ?
O6W K1 W5 145.1(5) . 2_656 ?
O58 K1 W5 29.3(4) 2_656 2_656 ?
O8T K1 W5 83.3(4) 2_656 2_656 ?
O12T K1 W5 87.4(5) . 2_656 ?
O5T K1 W5 26.2(4) 2_656 2_656 ?
W12 K1 W5 112.0(2) . 2_656 ?
W8 K1 W5 57.61(15) 2_656 2_656 ?
O7W K1 W13 125.2(6) . . ?
O123 K1 W13 23.9(6) . . ?
O6W K1 W13 65.0(4) . . ?
O58 K1 W13 158.1(5) 2_656 . ?
O8T K1 W13 128.9(5) 2_656 . ?
O12T K1 W13 78.9(5) . . ?
O5T K1 W13 123.1(5) 2_656 . ?
W12 K1 W13 53.35(13) . . ?
W8 K1 W13 150.7(3) 2_656 . ?
W5 K1 W13 145.3(3) 2_656 . ?
O7W K1 K6 38.9(5) . 2_656 ?
O123 K1 K6 99.5(6) . 2_656 ?
O6W K1 K6 97.9(5) . 2_656 ?
O58 K1 K6 72.7(4) 2_656 2_656 ?
O8T K1 K6 95.3(4) 2_656 2_656 ?
O12T K1 K6 44.6(5) . 2_656 ?
O5T K1 K6 44.4(4) 2_656 2_656 ?
W12 K1 K6 69.97(19) . 2_656 ?
W8 K1 K6 83.9(2) 2_656 2_656 ?
W5 K1 K6 54.19(16) 2_656 2_656 ?
W13 K1 K6 123.3(3) . 2_656 ?
O13W K2 O19T 76.5(9) 4_576 4_576 ?
O13W K2 O16T 74.0(10) 4_576 . ?
O19T K2 O16T 86.0(6) 4_576 . ?
O13W K2 O149 71.3(10) 4_576 4_576 ?
O19T K2 O149 55.0(7) 4_576 4_576 ?
O16T K2 O149 132.4(8) . 4_576 ?
O13W K2 O3W 72.4(11) 4_576 . ?
O19T K2 O3W 145.9(9) 4_576 . ?
O16T K2 O3W 72.5(8) . . ?
O149 K2 O3W 124.1(9) 4_576 . ?
O13W K2 O210 168.8(9) 4_576 . ?
O19T K2 O210 114.2(6) 4_576 . ?
O16T K2 O210 102.8(7) . . ?
O149 K2 O210 116.9(8) 4_576 . ?
O3W K2 O210 96.4(8) . . ?
O13W K2 O20W 133.7(12) 4_576 4_576 ?
O19T K2 O20W 81.9(10) 4_576 4_576 ?
O16T K2 O20W 144.7(10) . 4_576 ?
O149 K2 O20W 62.8(11) 4_576 4_576 ?
O3W K2 O20W 130.4(11) . 4_576 ?
O210 K2 O20W 54.2(9) . 4_576 ?
O13W K2 O2T 128.7(9) 4_576 . ?
O19T K2 O2T 74.2(6) 4_576 . ?
O16T K2 O2T 62.8(6) . . ?
O149 K2 O2T 120.0(7) 4_576 . ?
O3W K2 O2T 115.9(8) . . ?
O210 K2 O2T 55.5(5) . . ?
O20W K2 O2T 82.0(9) 4_576 . ?
O13W K2 O10T 117.0(9) 4_576 . ?
O19T K2 O10T 146.7(6) 4_576 . ?
O16T K2 O10T 126.2(6) . . ?
O149 K2 O10T 98.6(7) 4_576 . ?
O3W K2 O10T 63.5(8) . . ?
O210 K2 O10T 55.9(5) . . ?
O20W K2 O10T 66.9(9) 4_576 . ?
O2T K2 O10T 110.6(6) . . ?
O13W K2 W10 138.0(8) 4_576 . ?
O19T K2 W10 144.8(5) 4_576 . ?
O16T K2 W10 107.7(5) . . ?
O149 K2 W10 119.9(7) 4_576 . ?
O3W K2 W10 68.7(7) . . ?
O210 K2 W10 32.1(4) . . ?
O20W K2 W10 68.1(9) 4_576 . ?
O2T K2 W10 83.4(4) . . ?
O10T K2 W10 28.1(4) . . ?
O13W K2 W19 71.4(8) 4_576 4_576 ?
O19T K2 W19 26.1(4) 4_576 4_576 ?
O16T K2 W19 108.4(5) . 4_576 ?
O149 K2 W19 29.0(6) 4_576 4_576 ?
O3W K2 W19 141.7(8) . 4_576 ?
O210 K2 W19 119.6(5) . 4_576 ?
O20W K2 W19 71.3(9) 4_576 4_576 ?
O2T K2 W19 96.4(4) . 4_576 ?
O10T K2 W19 125.3(4) . 4_576 ?
W10 K2 W19 139.0(3) . 4_576 ?
O13W K2 W2 151.7(8) 4_576 . ?
O19T K2 W2 96.0(5) 4_576 . ?
O16T K2 W2 78.3(5) . . ?
O149 K2 W2 126.7(7) 4_576 . ?
O3W K2 W2 104.8(7) . . ?
O210 K2 W2 29.7(4) . . ?
O20W K2 W2 70.2(9) 4_576 . ?
O2T K2 W2 26.4(4) . . ?
O10T K2 W2 84.2(4) . . ?
W10 K2 W2 57.33(15) . . ?
W19 K2 W2 112.9(2) 4_576 . ?
O4SM K3 O1T 139.9(6) . 2_646 ?
O4SM K3 O89 112.6(6) . . ?
O1T K3 O89 103.3(6) 2_646 . ?
O4SM K3 O6SM 64.2(6) . . ?
O1T K3 O6SM 97.2(6) 2_646 . ?
O89 K3 O6SM 93.5(6) . . ?
O4SM K3 O811 113.9(6) . . ?
O1T K3 O811 74.0(5) 2_646 . ?
O89 K3 O811 53.2(5) . . ?
O6SM K3 O811 55.0(5) . . ?
O4SM K3 O10W 98.6(8) . . ?
O1T K3 O10W 73.3(8) 2_646 . ?
O89 K3 O10W 125.3(8) . . ?
O6SM K3 O10W 141.1(8) . . ?
O811 K3 O10W 145.3(8) . . ?
O4SM K3 O7SM 61.6(6) . . ?
O1T K3 O7SM 138.8(6) 2_646 . ?
O89 K3 O7SM 54.0(6) . . ?
O6SM K3 O7SM 56.6(5) . . ?
O811 K3 O7SM 64.9(5) . . ?
O10W K3 O7SM 147.4(8) . . ?
O4SM K3 O5W 71.7(9) . . ?
O1T K3 O5W 133.7(9) 2_646 . ?
O89 K3 O5W 80.3(9) . . ?
O6SM K3 O5W 128.9(9) . . ?
O811 K3 O5W 132.4(9) . . ?
O10W K3 O5W 68.1(10) . . ?
O7SM K3 O5W 80.7(9) . . ?
O4SM K3 W9 82.9(4) . . ?
O1T K3 W9 131.2(5) 2_646 . ?
O89 K3 W9 29.7(4) . . ?
O6SM K3 W9 80.6(4) . . ?
O811 K3 W9 65.0(3) . . ?
O10W K3 W9 134.3(7) . . ?
O7SM K3 W9 27.6(4) . . ?
O5W K3 W9 69.3(8) . . ?
O4SM K3 W11 91.0(4) . . ?
O1T K3 W11 78.8(4) 2_646 . ?
O89 K3 W11 78.5(4) . . ?
O6SM K3 W11 27.2(4) . . ?
O811 K3 W11 29.7(4) . . ?
O10W K3 W11 146.6(7) . . ?
O7SM K3 W11 64.1(4) . . ?
O5W K3 W11 144.8(8) . . ?
W9 K3 W11 78.45(16) . . ?
O4SM K3 W8 126.7(5) . . ?
O1T K3 W8 79.8(4) 2_646 . ?
O89 K3 W8 28.7(4) . . ?
O6SM K3 W8 80.3(4) . . ?
O811 K3 W8 28.2(3) . . ?
O10W K3 W8 132.1(7) . . ?
O7SM K3 W8 65.8(4) . . ?
O5W K3 W8 108.5(8) . . ?
W9 K3 W8 51.63(11) . . ?
W11 K3 W8 57.48(12) . . ?
O4SM K3 W22 22.2(4) . . ?
O1T K3 W22 130.6(5) 2_646 . ?
O89 K3 W22 126.1(5) . . ?
O6SM K3 W22 83.0(4) . . ?
O811 K3 W22 135.6(4) . . ?
O10W K3 W22 76.4(7) . . ?
O7SM K3 W22 81.3(4) . . ?
O5W K3 W22 62.3(8) . . ?
W9 K3 W22 97.74(19) . . ?
W11 K3 W22 110.2(2) . . ?
W8 K3 W22 147.1(2) . . ?
O15W K4 O1W 27.2(12) . . ?
O15W K4 O18W 109.8(12) . . ?
O1W K4 O18W 83.5(14) . . ?
O15W K4 O23 104.2(9) . 4_575 ?
O1W K4 O23 106.7(12) . 4_575 ?
O18W K4 O23 79.6(10) . 4_575 ?
O15W K4 O22T 158.7(10) . . ?
O1W K4 O22T 140.3(12) . . ?
O18W K4 O22T 69.4(10) . . ?
O23 K4 O22T 96.6(6) 4_575 . ?
O15W K4 O19T 62.7(9) . . ?
O1W K4 O19T 85.9(12) . . ?
O18W K4 O19T 161.1(10) . . ?
O23 K4 O19T 118.5(6) 4_575 . ?
O22T K4 O19T 110.8(6) . . ?
O15W K4 O192 113.4(10) . . ?
O1W K4 O192 124.8(13) . . ?
O18W K4 O192 119.3(10) . . ?
O23 K4 O192 125.5(7) 4_575 . ?
O22T K4 O192 54.9(7) . . ?
O19T K4 O192 56.0(7) . . ?
O15W K4 O2T 55.3(9) . 4_575 ?
O1W K4 O2T 73.9(11) . 4_575 ?
O18W K4 O2T 118.9(10) . 4_575 ?
O23 K4 O2T 55.7(6) 4_575 4_575 ?
O22T K4 O2T 144.7(6) . 4_575 ?
O19T K4 O2T 72.5(6) . 4_575 ?
O192 K4 O2T 120.2(7) . 4_575 ?
O15W K4 O2W 83.7(11) . . ?
O1W K4 O2W 74.3(13) . . ?
O18W K4 O2W 85.4(11) . . ?
O23 K4 O2W 164.7(9) 4_575 . ?
O22T K4 O2W 75.0(8) . . ?
O19T K4 O2W 76.8(8) . . ?
O192 K4 O2W 60.2(9) . . ?
O2T K4 O2W 136.7(9) 4_575 . ?
O15W K4 O20W 120.8(11) . . ?
O1W K4 O20W 146.6(13) . . ?
O18W K4 O20W 121.6(12) . . ?
O23 K4 O20W 62.1(9) 4_575 . ?
O22T K4 O20W 73.0(9) . . ?
O19T K4 O20W 74.7(9) . . ?
O192 K4 O20W 65.1(9) . . ?
O2T K4 O20W 74.4(8) 4_575 . ?
O2W K4 O20W 125.3(11) . . ?
O15W K4 W19 86.6(9) . . ?
O1W K4 W19 105.3(12) . . ?
O18W K4 W19 145.7(9) . . ?
O23 K4 W19 126.6(4) 4_575 . ?
O22T K4 W19 84.4(5) . . ?
O19T K4 W19 26.5(4) . . ?
O192 K4 W19 29.5(5) . . ?
O2T K4 W19 95.3(4) 4_575 . ?
O2W K4 W19 66.2(7) . . ?
O20W K4 W19 67.5(8) . . ?
O15W K4 W22 142.0(9) . . ?
O1W K4 W22 140.5(11) . . ?
O18W K4 W22 91.2(9) . . ?
O23 K4 W22 110.7(4) 4_575 . ?
O22T K4 W22 23.7(4) . . ?
O19T K4 W22 87.1(4) . . ?
O192 K4 W22 31.2(5) . . ?
O2T K4 W22 139.5(4) 4_575 . ?
O2W K4 W22 66.3(7) . . ?
O20W K4 W22 66.6(7) . . ?
W19 K4 W22 60.66(13) . . ?
O5T K5 O124 111.5(7) 3_667 4_576 ?
O5T K5 O10T 143.7(6) 3_667 . ?
O124 K5 O10T 100.6(7) 4_576 . ?
O5T K5 O6T 71.8(6) 3_667 . ?
O124 K5 O6T 112.1(7) 4_576 . ?
O10T K5 O6T 111.7(6) . . ?
O5T K5 O610 108.1(6) 3_667 . ?
O124 K5 O610 130.8(6) 4_576 . ?
O10T K5 O610 57.3(5) . . ?
O6T K5 O610 55.8(5) . . ?
O5T K5 O12T 68.4(6) 3_667 4_576 ?
O124 K5 O12T 55.6(7) 4_576 4_576 ?
O10T K5 O12T 147.5(6) . 4_576 ?
O6T K5 O12T 66.5(6) . 4_576 ?
O610 K5 O12T 118.5(6) . 4_576 ?
O5T K5 O20W 144.1(10) 3_667 4_576 ?
O124 K5 O20W 63.0(9) 4_576 4_576 ?
O10T K5 O20W 66.3(9) . 4_576 ?
O6T K5 O20W 77.9(9) . 4_576 ?
O610 K5 O20W 67.8(9) . 4_576 ?
O12T K5 O20W 82.2(9) 4_576 4_576 ?
O5T K5 O4W 69.4(7) 3_667 . ?
O124 K5 O4W 166.7(9) 4_576 . ?
O10T K5 O4W 75.4(7) . . ?
O6T K5 O4W 81.0(8) . . ?
O610 K5 O4W 57.9(7) . . ?
O12T K5 O4W 132.7(8) 4_576 . ?
O20W K5 O4W 124.6(10) 4_576 . ?
O5T K5 W6 90.5(5) 3_667 . ?
O124 K5 W6 124.5(5) 4_576 . ?
O10T K5 W6 84.7(4) . . ?
O6T K5 W6 27.5(4) . . ?
O610 K5 W6 28.3(4) . . ?
O12T K5 W6 91.7(5) 4_576 . ?
O20W K5 W6 69.6(8) 4_576 . ?
O4W K5 W6 68.3(6) . . ?
O5T K5 W10 132.6(5) 3_667 . ?
O124 K5 W10 115.8(5) 4_576 . ?
O10T K5 W10 24.2(4) . . ?
O6T K5 W10 88.1(4) . . ?
O610 K5 W10 33.2(4) . . ?
O12T K5 W10 141.2(5) 4_576 . ?
O20W K5 W10 63.4(8) 4_576 . ?
O4W K5 W10 65.2(6) . . ?
W6 K5 W10 60.77(12) . . ?
O5T K5 W12 89.1(4) 3_667 4_576 ?
O124 K5 W12 31.3(5) 4_576 4_576 ?
O10T K5 W12 126.9(4) . 4_576 ?
O6T K5 W12 84.9(4) . 4_576 ?
O610 K5 W12 126.1(4) . 4_576 ?
O12T K5 W12 24.6(4) 4_576 4_576 ?
O20W K5 W12 69.1(8) 4_576 4_576 ?
O4W K5 W12 157.0(7) . 4_576 ?
W6 K5 W12 105.36(19) . 4_576 ?
W10 K5 W12 132.4(2) . 4_576 ?
O5T K5 W14 123.9(5) 3_667 4_576 ?
O124 K5 W14 22.4(5) 4_576 4_576 ?
O10T K5 W14 82.1(4) . 4_576 ?
O6T K5 W14 131.7(5) . 4_576 ?
O610 K5 W14 127.4(4) . 4_576 ?
O12T K5 W14 77.8(5) 4_576 4_576 ?
O20W K5 W14 65.6(8) 4_576 4_576 ?
O4W K5 W14 146.0(7) . 4_576 ?
W6 K5 W14 135.0(2) . 4_576 ?
W10 K5 W14 101.77(18) . 4_576 ?
W12 K5 W14 53.71(11) 4_576 4_576 ?
O9T K6 O6T 99.8(6) 2_646 3_667 ?
O9T K6 O7W 81.0(7) 2_646 2_646 ?
O6T K6 O7W 141.1(8) 3_667 2_646 ?
O9T K6 O8W 77.2(12) 2_646 . ?
O6T K6 O8W 76.2(13) 3_667 . ?
O7W K6 O8W 139.9(13) 2_646 . ?
O9T K6 O11T 93.0(6) 2_646 . ?
O6T K6 O11T 150.1(7) 3_667 . ?
O7W K6 O11T 67.4(7) 2_646 . ?
O8W K6 O11T 80.6(12) . . ?
O9T K6 O5T 143.9(6) 2_646 . ?
O6T K6 O5T 73.1(6) 3_667 . ?
O7W K6 O5T 83.6(6) 2_646 . ?
O8W K6 O5T 131.8(12) . . ?
O11T K6 O5T 110.8(6) . . ?
O9T K6 O511 148.2(6) 2_646 . ?
O6T K6 O511 111.2(6) 3_667 . ?
O7W K6 O511 79.2(6) 2_646 . ?
O8W K6 O511 103.1(12) . . ?
O11T K6 O511 56.4(5) . . ?
O5T K6 O511 57.2(5) . . ?
O9T K6 O12T 75.8(6) 2_646 2_646 ?
O6T K6 O12T 71.6(6) 3_667 2_646 ?
O7W K6 O12T 71.0(7) 2_646 2_646 ?
O8W K6 O12T 133.1(12) . 2_646 ?
O11T K6 O12T 138.1(6) . 2_646 ?
O5T K6 O12T 68.4(6) . 2_646 ?
O511 K6 O12T 119.9(6) . 2_646 ?
O9T K6 W5 160.9(5) 2_646 . ?
O6T K6 W5 91.5(5) 3_667 . ?
O7W K6 W5 80.6(5) 2_646 . ?
O8W K6 W5 120.8(12) . . ?
O11T K6 W5 84.5(4) . . ?
O5T K6 W5 27.7(4) . . ?
O511 K6 W5 29.5(4) . . ?
O12T K6 W5 93.5(5) 2_646 . ?
O9T K6 W11 117.2(5) 2_646 . ?
O6T K6 W11 136.4(5) 3_667 . ?
O7W K6 W11 71.1(5) 2_646 . ?
O8W K6 W11 89.7(12) . . ?
O11T K6 W11 24.4(4) . . ?
O5T K6 W11 87.8(4) . . ?
O511 K6 W11 32.0(4) . . ?
O12T K6 W11 136.9(5) 2_646 . ?
W5 K6 W11 60.58(10) . . ?
O9T K6 K1 103.5(5) 2_646 2_646 ?
O6T K6 K1 104.4(5) 3_667 2_646 ?
O7W K6 K1 39.8(5) 2_646 2_646 ?
O8W K6 K1 179.0(12) . 2_646 ?
O11T K6 K1 98.6(5) . 2_646 ?
O5T K6 K1 48.0(4) . 2_646 ?
O511 K6 K1 75.9(4) . 2_646 ?
O12T K6 K1 47.9(5) 2_646 2_646 ?
W5 K6 K1 58.44(17) . 2_646 ?
W11 K6 K1 89.27(19) . 2_646 ?
O9T K6 K5 113.1(5) 2_646 3_667 ?
O6T K6 K5 41.5(5) 3_667 3_667 ?
O7W K6 K5 102.1(6) 2_646 3_667 ?
O8W K6 K5 117.3(12) . 3_667 ?
O11T K6 K5 150.5(5) . 3_667 ?
O5T K6 K5 39.7(4) . 3_667 ?
O511 K6 K5 95.2(4) . 3_667 ?
O12T K6 K5 45.7(4) 2_646 3_667 ?
W5 K6 K5 66.31(15) . 3_667 ?
W11 K6 K5 126.9(2) . 3_667 ?
K1 K6 K5 63.2(2) 2_646 3_667 ?
O17W K7 O2W 89.5(13) . 3_566 ?
O17W K7 O16W 87.0(14) . . ?
O2W K7 O16W 87.1(13) 3_566 . ?
O17W K7 O4T 85.8(11) . 4_475 ?
O2W K7 O4T 166.9(11) 3_566 4_475 ?
O16W K7 O4T 80.4(11) . 4_475 ?
O17W K7 O180 89.0(12) . . ?
O2W K7 O180 81.9(11) 3_566 . ?
O16W K7 O180 168.3(12) . . ?
O4T K7 O180 110.2(8) 4_475 . ?
O17W K7 O20T 61.8(10) . . ?
O2W K7 O20T 122.7(11) 3_566 . ?
O16W K7 O20T 133.9(11) . . ?
O4T K7 O20T 65.4(7) 4_475 . ?
O180 K7 O20T 51.8(8) . . ?
O17W K7 W20 72.9(10) . . ?
O2W K7 W20 103.4(10) 3_566 . ?
O16W K7 W20 157.0(10) . . ?
O4T K7 W20 87.0(5) 4_475 . ?
O180 K7 W20 27.2(6) . . ?
O20T K7 W20 24.7(5) . . ?
O17W K7 K8 43.0(10) . 3_566 ?
O2W K7 K8 53.6(9) 3_566 3_566 ?
O16W K7 K8 106.2(10) . 3_566 ?
O4T K7 K8 126.3(6) 4_475 3_566 ?
O180 K7 K8 64.0(7) . 3_566 ?
O20T K7 K8 74.5(6) . 3_566 ?
W20 K7 K8 66.5(3) . 3_566 ?
O17W K7 W4 79.7(10) . 4_475 ?
O2W K7 W4 148.7(10) 3_566 4_475 ?
O16W K7 W4 63.2(10) . 4_475 ?
O4T K7 W4 18.1(5) 4_475 4_475 ?
O180 K7 W4 126.7(7) . 4_475 ?
O20T K7 W4 77.7(5) . 4_475 ?
W20 K7 W4 101.3(3) . 4_475 ?
K8 K7 W4 122.7(4) 3_566 4_475 ?
O17W K7 K11 94.2(10) . . ?
O2W K7 K11 152.3(10) 3_566 . ?
O16W K7 K11 120.4(11) . . ?
O4T K7 K11 40.6(6) 4_475 . ?
O180 K7 K11 70.8(7) . . ?
O20T K7 K11 40.0(6) . . ?
W20 K7 K11 52.3(4) . . ?
K8 K7 K11 114.4(5) 3_566 . ?
W4 K7 K11 58.5(4) 4_475 . ?
O17W K7 K4 128.9(10) . 3_566 ?
O2W K7 K4 43.7(9) 3_566 3_566 ?
O16W K7 K4 73.8(10) . 3_566 ?
O4T K7 K4 134.1(6) 4_475 3_566 ?
O180 K7 K4 100.5(7) . 3_566 ?
O20T K7 K4 152.2(6) . 3_566 ?
W20 K7 K4 127.7(3) . 3_566 ?
K8 K7 K4 97.3(3) 3_566 3_566 ?
W4 K7 K4 126.9(3) 4_475 3_566 ?
K11 K7 K4 136.5(5) . 3_566 ?
O17W K8 O181 119.5(11) 3_566 . ?
O17W K8 O190 78.0(10) 3_566 3_566 ?
O181 K8 O190 146.0(8) . 3_566 ?
O17W K8 O189 111.3(11) 3_566 3_566 ?
O181 K8 O189 99.4(8) . 3_566 ?
O190 K8 O189 46.9(7) 3_566 3_566 ?
O17W K8 O18T 161.6(11) 3_566 . ?
O181 K8 O18T 54.9(7) . . ?
O190 K8 O18T 98.8(7) 3_566 . ?
O189 K8 O18T 57.2(8) 3_566 . ?
O17W K8 O21T 81.8(11) 3_566 . ?
O181 K8 O21T 55.1(7) . . ?
O190 K8 O21T 157.3(9) 3_566 . ?
O189 K8 O21T 154.0(9) 3_566 . ?
O18T K8 O21T 103.6(8) . . ?
O17W K8 O19T 125.4(10) 3_566 3_566 ?
O181 K8 O19T 114.6(7) . 3_566 ?
O190 K8 O19T 52.1(6) 3_566 3_566 ?
O189 K8 O19T 51.1(7) 3_566 3_566 ?
O18T K8 O19T 61.1(6) . 3_566 ?
O21T K8 O19T 139.2(8) . 3_566 ?
O17W K8 O2W 74.6(11) 3_566 . ?
O181 K8 O2W 61.4(8) . . ?
O190 K8 O2W 101.1(9) 3_566 . ?
O189 K8 O2W 79.1(10) 3_566 . ?
O18T K8 O2W 88.4(9) . . ?
O21T K8 O2W 83.2(9) . . ?
O19T K8 O2W 129.7(9) 3_566 . ?
O17W K8 W18 143.0(10) 3_566 . ?
O181 K8 W18 27.3(4) . . ?
O190 K8 W18 122.8(6) 3_566 . ?
O189 K8 W18 76.6(6) 3_566 . ?
O18T K8 W18 27.7(5) . . ?
O21T K8 W18 79.8(6) . . ?
O19T K8 W18 88.4(5) 3_566 . ?
O2W K8 W18 71.6(7) . . ?
O17W K8 W19 108.8(9) 3_566 3_566 ?
O181 K8 W19 122.5(6) . 3_566 ?
O190 K8 W19 30.8(4) 3_566 3_566 ?
O189 K8 W19 30.9(6) 3_566 3_566 ?
O18T K8 W19 69.3(5) . 3_566 ?
O21T K8 W19 165.9(7) . 3_566 ?
O19T K8 W19 26.7(4) 3_566 3_566 ?
O2W K8 W19 108.1(8) . 3_566 ?
W18 K8 W19 95.6(3) . 3_566 ?
O17W K8 W21 97.2(9) 3_566 . ?
O181 K8 W21 30.7(4) . . ?
O190 K8 W21 170.0(6) 3_566 . ?
O189 K8 W21 129.4(7) 3_566 . ?
O18T K8 W21 82.9(5) . . ?
O21T K8 W21 24.7(5) . . ?
O19T K8 W21 135.4(5) 3_566 . ?
O2W K8 W21 69.1(7) . . ?
W18 K8 W21 56.8(2) . . ?
W19 K8 W21 152.2(4) 3_566 . ?
O17W K8 K7 39.8(9) 3_566 3_566 ?
O181 K8 K7 100.1(6) . 3_566 ?
O190 K8 K7 74.5(5) 3_566 3_566 ?
O189 K8 K7 82.4(7) 3_566 3_566 ?
O18T K8 K7 121.8(6) . 3_566 ?
O21T K8 K7 96.3(7) . 3_566 ?
O19T K8 K7 124.2(5) 3_566 3_566 ?
O2W K8 K7 40.3(7) . 3_566 ?
W18 K8 K7 111.4(4) . 3_566 ?
W19 K8 K7 97.8(4) 3_566 3_566 ?
W21 K8 K7 96.2(4) . 3_566 ?
O11W K9 O21T 73.6(11) . . ?
O11W K9 O7T 63.6(9) . 2_646 ?
O21T K9 O7T 90.6(9) . 2_646 ?
O11W K9 O17T 124.2(11) . 2_546 ?
O21T K9 O17T 129.2(10) . 2_546 ?
O7T K9 O17T 140.1(9) 2_646 2_546 ?
O11W K9 W17 145.3(9) . 2_546 ?
O21T K9 W17 121.9(8) . 2_546 ?
O7T K9 W17 138.1(6) 2_646 2_546 ?
O17T K9 W17 21.3(6) 2_546 2_546 ?
O11W K9 K8 102.2(8) . . ?
O21T K9 K8 40.4(7) . . ?
O7T K9 K8 78.3(6) 2_646 . ?
O17T K9 K8 128.1(8) 2_546 . ?
W17 K9 K8 108.5(4) 2_546 . ?
O3W K10 O10T 71.9(10) . . ?
O3W K10 O14T 102.1(11) . 4_576 ?
O10T K10 O14T 79.3(8) . 4_576 ?
O3W K10 K2 45.4(8) . . ?
O10T K10 K2 47.3(5) . . ?
O14T K10 K2 61.8(6) 4_576 . ?
O3W K10 K5 109.0(10) . . ?
O10T K10 K5 40.0(5) . . ?
O14T K10 K5 57.1(6) 4_576 . ?
K2 K10 K5 69.9(4) . . ?
O3W K10 K11 144.3(10) . 2_546 ?
O10T K10 K11 103.3(8) . 2_546 ?
O14T K10 K11 111.8(8) 4_576 2_546 ?
K2 K10 K11 149.7(7) . 2_546 ?
K5 K10 K11 81.9(5) . 2_546 ?
O12W K11 O17T 70.1(11) 2_556 . ?
O12W K11 O20T 163.7(14) 2_556 . ?
O17T K11 O20T 111.4(12) . . ?
O12W K11 O170 124.7(13) 2_556 . ?
O17T K11 O170 55.8(9) . . ?
O20T K11 O170 55.8(9) . . ?
O12W K11 O4T 122.1(13) 2_556 4_475 ?
O17T K11 O4T 146.1(12) . 4_475 ?
O20T K11 O4T 66.3(9) . 4_475 ?
O170 K11 O4T 109.7(11) . 4_475 ?
O12W K11 W20 150.9(12) 2_556 . ?
O17T K11 W20 85.8(9) . . ?
O20T K11 W20 25.6(6) . . ?
O170 K11 W20 30.3(6) . . ?
O4T K11 W20 87.0(8) 4_475 . ?
O12W K11 W17 95.6(10) 2_556 . ?
O17T K11 W17 26.2(6) . . ?
O20T K11 W17 85.2(9) . . ?
O170 K11 W17 29.7(6) . . ?
O4T K11 W17 132.9(9) 4_475 . ?
W20 K11 W17 59.7(4) . . ?
O12W K11 K10 55.2(9) 2_556 2_556 ?
O17T K11 K10 67.5(8) . 2_556 ?
O20T K11 K10 109.5(10) . 2_556 ?
O170 K11 K10 91.6(9) . 2_556 ?
O4T K11 K10 146.3(10) 4_475 2_556 ?
W20 K11 K10 101.1(7) . 2_556 ?
W17 K11 K10 77.2(6) . 2_556 ?
O12W K11 K7 149.8(12) 2_556 . ?
O17T K11 K7 116.6(9) . . ?
O20T K11 K7 45.2(6) . . ?
O170 K11 K7 73.7(7) . . ?
O4T K11 K7 36.4(5) 4_475 . ?
W20 K11 K7 56.3(4) . . ?
W17 K11 K7 97.1(6) . . ?
K10 K11 K7 154.8(8) 2_556 . ?
O15W O1W K4 74(3) . . ?
K7 O2W K4 101.1(13) 3_566 . ?
K7 O2W K8 86.1(11) 3_566 . ?
K4 O2W K8 172.6(14) . . ?
K10 O3W K2 94.4(11) . . ?
K6 O7W K1 101.4(8) 2_656 . ?
O1W O15W O9W 151(4) . 4_575 ?
O1W O15W K4 79(3) . . ?
O9W O15W K4 129(2) 4_575 . ?
K7 O17W K8 97.2(14) . 3_566 ?
K2 O20W K5 101.2(13) 4_575 4_575 ?
K2 O20W K4 82.8(11) 4_575 . ?
K5 O20W K4 174.9(15) 4_575 . ?

loop_
_geom_bond_atom_site_label_1
_geom_bond_atom_site_label_2
_geom_bond_distance
_geom_bond_site_symmetry_2
_geom_bond_publ_flag
W1 O1T 1.698(17) . ?
W1 O12 1.90(2) . ?
W1 O19 1.930(16) . ?
W1 O13 1.933(19) . ?
W1 O17 1.937(19) . ?
W1 O1S1 2.357(17) . ?
W2 O5SM 1.722(18) . ?
W2 O2T 1.73(2) . ?
W2 O210 1.900(18) . ?
W2 O12 1.960(19) . ?
W2 O23 2.127(18) . ?
W2 O1S1 2.334(18) . ?
W2 K2 3.791(10) . ?
W2 K4 3.950(9) 4_576 ?
W3 O3T 1.67(2) . ?
W3 O23 1.823(19) . ?
W3 O36 1.905(19) . ?
W3 O13 1.925(19) . ?
W3 O34 1.944(19) . ?
W3 O1S1 2.428(17) . ?
W4 O4T 1.75(2) . ?
W4 O46 1.905(19) . ?
W4 O34 1.905(18) . ?
W4 O45 1.910(17) . ?
W4 O47 1.910(18) . ?
W4 O2S1 2.349(18) . ?
W4 K7 4.138(13) 4_676 ?
W5 O5T 1.735(19) . ?
W5 O511 1.823(19) . ?
W5 O56 1.902(18) . ?
W5 O58 1.929(19) . ?
W5 O45 1.963(18) . ?
W5 O2S1 2.359(17) . ?
W5 K6 3.664(7) . ?
W5 K1 3.850(10) 2_646 ?
W6 O6T 1.75(2) . ?
W6 O610 1.776(18) . ?
W6 O36 1.920(18) . ?
W6 O56 1.933(18) . ?
W6 O46 1.945(19) . ?
W6 O2S1 2.289(17) . ?
W6 K5 3.698(8) . ?
W7 O7T 1.70(2) . ?
W7 O79 1.822(19) . ?
W7 O17 1.870(18) . ?
W7 O47 1.913(18) . ?
W7 O78 1.939(18) . ?
W7 O3S1 2.400(18) . ?
W8 O8T 1.715(18) . ?
W8 O811 1.891(18) . ?
W8 O58 1.909(18) . ?
W8 O78 1.919(18) . ?
W8 O89 1.925(19) . ?
W8 O3S1 2.303(17) . ?
W8 K1 3.776(10) 2_646 ?
W8 K3 3.896(9) . ?
W9 O9T 1.767(19) . ?
W9 O7SM 1.81(2) . ?
W9 O19 1.908(16) . ?
W9 O89 1.94(2) . ?
W9 O79 2.05(2) . ?
W9 O3S1 2.336(17) . ?
W9 K3 3.842(9) . ?
W10 O10T 1.741(18) . ?
W10 O8SM 1.753(18) . ?
W10 O101 1.946(17) . ?
W10 O210 1.953(18) . ?
W10 O610 2.141(18) . ?
W10 O4S1 2.186(17) . ?
W10 K2 3.675(10) . ?
W10 K5 3.882(8) . ?
W11 O11T 1.719(18) . ?
W11 O6SM 1.810(18) . ?
W11 O101 1.932(17) . ?
W11 O811 1.939(18) . ?
W11 O511 2.062(19) . ?
W11 O4S1 2.232(15) . ?
W11 K6 3.840(7) . ?
W11 K3 3.849(9) . ?
W12 O12T 1.69(2) . ?
W12 O1SM 1.75(2) . ?
W12 O122 1.91(2) . ?
W12 O123 1.93(3) . ?
W12 O124 2.10(2) . ?
W12 O4T2 2.23(4) . ?
W12 O1S2 2.42(3) . ?
W12 K1 3.760(10) . ?
W12 K5 3.891(8) 4_575 ?
W13 O13T 1.70(2) . ?
W13 O137 1.85(3) . ?
W13 O123 1.89(3) . ?
W13 O136 1.92(3) . ?
W13 O134 1.95(3) . ?
W13 O1S2 2.39(3) . ?
W13 O2T2 2.44(4) . ?
W13 K1 4.028(10) . ?
W14 O14T 1.70(2) . ?
W14 O124 1.80(2) . ?
W14 O134 1.90(3) . ?
W14 O140 1.91(3) . ?
W14 O149 1.92(3) . ?
W14 O1S2 2.42(3) . ?
W14 O3T2 2.50(4) . ?
W14 K5 4.010(8) 4_575 ?
W14 K2 4.138(9) 4_575 ?
W15 O15T 1.75(3) . ?
W15 O158 1.83(3) . ?
W15 O151 1.84(3) . ?
W15 O156 1.91(3) . ?
W15 O157 2.02(3) . ?
W15 O2S2 2.35(3) . ?
W15 O1T2 2.50(5) . ?
W16 O2SM 1.74(3) . ?
W16 O16T 1.75(2) . ?
W16 O136 1.85(3) . ?
W16 O156 1.88(3) . ?
W16 O167 2.06(2) . ?
W16 O2T2 2.29(4) . ?
W16 O2S2 2.40(3) . ?
W17 O17T 1.75(3) . ?
W17 O157 1.86(3) . ?
W17 O167 1.86(2) . ?
W17 O170 1.90(3) . ?
W17 O137 1.93(3) . ?
W17 O2S2 2.38(3) . ?
W17 O2T2 2.50(5) . ?
W17 K11 3.79(3) . ?
W17 K9 4.111(16) 2_556 ?
W18 O18T 1.75(2) . ?
W18 O181 1.75(2) . ?
W18 O189 1.92(3) . ?
W18 O158 1.98(3) . ?
W18 O180 1.99(3) . ?
W18 O3S2 2.34(3) . ?
W18 K8 3.749(14) . ?
W19 O19T 1.699(19) . ?
W19 O149 1.83(3) . ?
W19 O192 1.84(3) . ?
W19 O189 1.94(3) . ?
W19 O190 1.95(2) . ?
W19 O3S2 2.22(3) . ?
W19 O3T2 2.37(4) . ?
W19 K4 3.703(9) . ?
W19 K2 3.725(9) 4_575 ?
W19 K8 3.771(15) 3_566 ?
W20 O20T 1.70(3) . ?
W20 O140 1.85(3) . ?
W20 O190 1.89(2) . ?
W20 O180 1.91(3) . ?
W20 O170 1.92(3) . ?
W20 O3S2 2.33(3) . ?
W20 O3T2 2.40(5) . ?
W20 K11 3.77(3) . ?
W20 K7 3.962(13) . ?
W21 O21T 1.72(3) . ?
W21 O3SM 1.77(2) . ?
W21 O212 1.91(3) . ?
W21 O151 1.93(3) . ?
W21 O181 2.08(2) . ?
W21 O1T2 2.21(4) . ?
W21 O4S2 2.29(3) . ?
W21 K8 3.985(14) . ?
W22 O22T 1.72(2) . ?
W22 O4SM 1.775(18) . ?
W22 O122 1.89(2) . ?
W22 O212 1.94(3) . ?
W22 O192 2.05(3) . ?
W22 O4T2 2.11(4) . ?
W22 O4S2 2.24(3) . ?
W22 K4 3.893(9) . ?
W22 K3 3.932(9) . ?
Si1 O1S1 1.631(18) . ?
Si1 O2S1 1.638(18) . ?
Si1 O4S1 1.642(17) . ?
Si1 O3S1 1.647(19) . ?
Si1 Sm 4.484(7) . ?
Si2 O1T2 1.56(4) . ?
Si2 O3T2 1.58(4) . ?
Si2 O1S2 1.61(3) . ?
Si2 O2T2 1.61(4) . ?
Si2 O4S2 1.62(3) . ?
Si2 O2S2 1.63(3) . ?
Si2 O3S2 1.75(3) . ?
Si2 O4T2 1.87(5) . ?
Si2 Sm 4.468(8) . ?
Sm O7SM 2.36(2) . ?
Sm O1SM 2.39(2) . ?
Sm O8SM 2.394(17) . ?
Sm O2SM 2.40(3) . ?
Sm O3SM 2.41(2) . ?
Sm O4SM 2.416(18) . ?
Sm O6SM 2.432(18) . ?
Sm O5SM 2.458(18) . ?
Sm K3 4.036(9) . ?
O2S2 O2T2 1.12(5) . ?
O3S2 O3T2 1.07(5) . ?
O4S2 O4T2 1.27(5) . ?
O4S2 O1T2 1.56(5) . ?
O1T K3 2.824(19) 2_656 ?
O2T K2 3.02(2) . ?
O2T K4 3.11(2) 4_576 ?
O4SM K3 2.67(2) . ?
O4T K7 2.75(2) 4_676 ?
O4T K11 3.02(3) 4_676 ?
O5T K5 2.76(2) 3_667 ?
O5T K6 2.92(2) . ?
O5T K1 3.10(2) 2_646 ?
O6SM K3 2.99(2) . ?
O6T K6 2.65(2) 3_667 ?
O6T K5 2.90(2) . ?
O7T K9 2.86(3) 2_656 ?
O7SM K3 3.07(2) . ?
O8T K1 3.01(2) 2_646 ?
O9T K6 2.63(2) 2_656 ?
O10T K10 2.70(3) . ?
O10T K5 2.828(19) . ?
O10T K2 3.05(2) . ?
O11T K6 2.84(2) . ?
O12T K6 2.93(2) 2_656 ?
O12T K5 3.07(2) 4_575 ?
O12T K1 3.10(2) . ?
O14T K10 2.85(3) 4_575 ?
O16T K2 2.89(2) . ?
O17T K11 2.90(4) . ?
O17T K9 2.92(3) 2_556 ?
O18T K8 3.14(3) . ?
O19T K2 2.89(2) 4_575 ?
O19T K4 2.92(2) . ?
O19T K8 3.29(3) 3_566 ?
O20T K11 2.92(4) . ?
O20T K7 3.22(3) . ?
O21T K9 2.67(3) . ?
O21T K8 3.17(3) . ?
O22T K4 2.86(2) . ?
O23 K4 2.75(2) 4_576 ?
O58 K1 2.95(2) 2_646 ?
O89 K3 2.97(2) . ?
O123 K1 2.74(3) . ?
O124 K5 2.76(2) 4_575 ?
O149 K2 2.92(3) 4_575 ?
O170 K11 2.97(4) . ?
O180 K7 2.93(4) . ?
O181 K8 3.00(2) . ?
O189 K8 3.13(3) 3_566 ?
O190 K8 3.01(3) 3_566 ?
O192 K4 2.98(3) . ?
O210 K2 3.00(2) . ?
O511 K6 2.923(19) . ?
O610 K5 2.98(2) . ?
O811 K3 3.001(19) . ?
K1 O7W 2.72(3) . ?
K1 O6W 2.86(2) . ?
K1 O58 2.95(2) 2_656 ?
K1 O8T 3.01(2) 2_656 ?
K1 O5T 3.10(2) 2_656 ?
K1 W8 3.776(10) 2_656 ?
K1 W5 3.850(10) 2_656 ?
K1 K6 4.170(12) 2_656 ?
K2 O13W 2.89(4) 4_576 ?
K2 O19T 2.89(2) 4_576 ?
K2 O149 2.92(3) 4_576 ?
K2 O3W 2.96(3) . ?
K2 O20W 3.02(5) 4_576 ?
K2 W19 3.725(9) 4_576 ?
K3 O1T 2.824(19) 2_646 ?
K3 O10W 3.01(3) . ?
K3 O5W 3.13(4) . ?
K4 O15W 2.64(4) . ?
K4 O1W 2.69(5) . ?
K4 O18W 2.73(4) . ?
K4 O23 2.75(2) 4_575 ?
K4 O2T 3.11(2) 4_575 ?
K4 O2W 3.22(4) . ?
K4 O20W 3.43(4) . ?
K5 O5T 2.76(2) 3_667 ?
K5 O124 2.76(2) 4_576 ?
K5 O12T 3.07(2) 4_576 ?
K5 O20W 3.25(4) 4_576 ?
K5 O4W 3.42(4) . ?
K5 W12 3.891(8) 4_576 ?
K5 W14 4.010(8) 4_576 ?
K6 O9T 2.63(2) 2_646 ?
K6 O6T 2.65(2) 3_667 ?
K6 O7W 2.67(2) 2_646 ?
K6 O8W 2.82(6) . ?
K6 O12T 2.93(2) 2_646 ?
K6 K1 4.170(12) 2_646 ?
K6 K5 4.286(11) 3_667 ?
K7 O17W 2.66(4) . ?
K7 O2W 2.68(4) 3_566 ?
K7 O16W 2.70(5) . ?
K7 O4T 2.75(2) 4_475 ?
K7 K8 4.13(2) 3_566 ?
K7 W4 4.138(13) 4_475 ?
K7 K11 4.52(3) . ?
K7 K4 4.571(15) 3_566 ?
K8 O17W 2.84(5) 3_566 ?
K8 O190 3.01(3) 3_566 ?
K8 O189 3.13(3) 3_566 ?
K8 O19T 3.29(3) 3_566 ?
K8 O2W 3.33(4) . ?
K8 W19 3.771(15) 3_566 ?
K8 K7 4.13(2) 3_566 ?
K9 O11W 2.46(4) . ?
K9 O7T 2.86(3) 2_646 ?
K9 O17T 2.92(3) 2_546 ?
K9 W17 4.111(16) 2_546 ?
K10 O3W 2.68(4) . ?
K10 O14T 2.85(3) 4_576 ?
K10 K11 4.41(3) 2_546 ?
K11 O12W 2.80(4) 2_556 ?
K11 O4T 3.02(3) 4_475 ?
K11 K10 4.41(3) 2_556 ?
O1W O15W 1.26(6) . ?
O2W K7 2.68(4) 3_566 ?
O7W K6 2.67(2) 2_656 ?
O9W O15W 1.67(5) 4_576 ?
O12W K11 2.80(4) 2_546 ?
O13W K2 2.89(4) 4_575 ?
O15W O9W 1.67(5) 4_575 ?
O17W K8 2.84(5) 3_566 ?
O20W K2 3.02(5) 4_575 ?
O20W K5 3.25(4) 4_575 ?
